data_4311437
loop_
_publ_author_name
'Colette Boskovic'
'Andreas Sieber'
'Gr\'egory Chaboussant'
'Hans U. G\"udel'
'J\"urgen Ensling'
'Wolfgang Wernsdorfer'
'Antonia Neels'
'Gael Labat'
'Helen Stoeckli-Evans'
'Stefan Janssen'

_publ_section_title
;
 Synthesis and Characterization of a New Family of Bi-, Tri-, Tetra-, and
 Pentanuclear Ferric Complexes
;
_journal_name_full 'Inorganic Chemistry'
_journal_page_first 5053
_journal_page_last 5068
_journal_paper_doi 10.1021/ic049600f
_journal_volume 43
_journal_year 2004
_chemical_formula_moiety '[Fe5(C15H13O2N)4(C7H5O2)4(OH)(O)](CH2Cl2)2(CH4O)0.5(H2O)1.5 '
_chemical_formula_sum 'C90.5 H82 Cl4 Fe5 N4 O20'
_chemical_formula_weight 1966.65
_space_group_IT_number 2
_symmetry_cell_setting triclinic
_symmetry_space_group_name_Hall '-P 1'
_symmetry_space_group_name_H-M 'P -1'
_atom_sites_solution_hydrogens geom
_atom_sites_solution_primary direct
_atom_sites_solution_secondary difmap
_audit_creation_method SHELXL-97
_cell_angle_alpha 87.069(11)
_cell_angle_beta 79.397(10)
_cell_angle_gamma 69.702(10)
_cell_formula_units_Z 2
_cell_length_a 14.4742(13)
_cell_length_b 15.4790(15)
_cell_length_c 21.1155(18)
_cell_measurement_reflns_used 8000
_cell_measurement_temperature 153(2)
_cell_measurement_theta_max 26.05
_cell_measurement_theta_min 1.65
_cell_volume 4360.9(8)
_computing_cell_refinement 'CELL (Stoe IPDS Software, 2000)'
_computing_data_collection 'EXPOSE (Stoe IPDS Software, 2000)'
_computing_data_reduction 'INTEGRATE (Stoe IPDS Software, 2000)'
_computing_molecular_graphics 'PLATON99 (Spek, 1990)'
_computing_publication_material 'SHELXL-97 (Sheldrick, 1997)'
_computing_structure_refinement 'SHELXL-97 (Sheldrick, 1997)'
_computing_structure_solution 'SHELXS-97 (Sheldrick, 1990)'
_diffrn_ambient_temperature 153(2)
_diffrn_detector_area_resol_mean 0.81\%A
_diffrn_measured_fraction_theta_full 0.925
_diffrn_measured_fraction_theta_max 0.925
_diffrn_measurement_device_type 'STOE IPDS'
_diffrn_measurement_method 'phi oscillation'
_diffrn_radiation_monochromator graphite
_diffrn_radiation_source 'fine-focus sealed tube'
_diffrn_radiation_type MoK\a
_diffrn_radiation_wavelength 0.71073
_diffrn_reflns_av_R_equivalents 0.0604
_diffrn_reflns_av_sigmaI/netI 0.0861
_diffrn_reflns_limit_h_max 17
_diffrn_reflns_limit_h_min -17
_diffrn_reflns_limit_k_max 19
_diffrn_reflns_limit_k_min -19
_diffrn_reflns_limit_l_max 25
_diffrn_reflns_limit_l_min -25
_diffrn_reflns_number 34634
_diffrn_reflns_theta_full 26.02
_diffrn_reflns_theta_max 26.02
_diffrn_reflns_theta_min 2.38
_diffrn_standards_decay_% 0
_diffrn_standards_interval_time 0
_diffrn_standards_number 0
_exptl_absorpt_coefficient_mu 1.008
_exptl_absorpt_correction_T_max 0.767
_exptl_absorpt_correction_T_min 0.346
_exptl_absorpt_correction_type empirical
_exptl_absorpt_process_details 'DIFABS (PLATON, Spek, 1999)'
_exptl_crystal_colour bordeaux
_exptl_crystal_density_diffrn 1.498
_exptl_crystal_density_meas ?
_exptl_crystal_density_method 'not measured'
_exptl_crystal_description plate
_exptl_crystal_F_000 2022
_exptl_crystal_size_max 0.60
_exptl_crystal_size_mid 0.50
_exptl_crystal_size_min 0.10
_refine_diff_density_max 1.756
_refine_diff_density_min -0.689
_refine_diff_density_rms 0.101
_refine_ls_extinction_method none
_refine_ls_goodness_of_fit_ref 0.997
_refine_ls_hydrogen_treatment mixed
_refine_ls_matrix_type full
_refine_ls_number_parameters 1120
_refine_ls_number_reflns 15898
_refine_ls_number_restraints 0
_refine_ls_restrained_S_all 0.997
_refine_ls_R_factor_all 0.0918
_refine_ls_R_factor_gt 0.0584
_refine_ls_shift/su_max 0.000
_refine_ls_shift/su_mean 0.000
_refine_ls_structure_factor_coef Fsqd
_refine_ls_weighting_details 'calc w=1/[\s^2^(Fo^2^)+(0.1021P)^2^+0.0000P] where P=(Fo^2^+2Fc^2^)/3'
_refine_ls_weighting_scheme calc
_refine_ls_wR_factor_gt 0.1676
_refine_ls_wR_factor_ref 0.1802
_reflns_number_gt 10027
_reflns_number_total 15898
_reflns_threshold_expression >2sigma(I)
_cod_data_source_file ic049600fsi20040325_090813_7.cif
_cod_data_source_block compound9
_cod_depositor_comments
;
The following automatic conversions were performed:

'_exptl_crystal_density_meas' value 'none' was changed to '?' - the
value is perceived as not measured.

Automatic conversion script
Id: cif_fix_values 3008 2015-01-20 13:52:24Z robertas 

The following automatic conversions were performed:

data name '_atom_site_symetry_multiplicity' was replaced with
'_atom_site_symmetry_multiplicity' as specified in the replacement
file 'data/replacement-values/replacement_tags.lst'.

Automatic conversion script
Id: cif_correct_tags 9268 2022-04-12 08:56:07Z antanas 
;
_cod_original_cell_volume 4360.9(7)
_cod_original_formula_sum 'C90.50 H82 Cl4 Fe5 N4 O20'
_cod_database_code 4311437

loop_
_symmetry_equiv_pos_as_xyz
'x, y, z'
'-x, -y, -z'

loop_
_atom_site_label
_atom_site_type_symbol
_atom_site_fract_x
_atom_site_fract_y
_atom_site_fract_z
_atom_site_U_iso_or_equiv
_atom_site_adp_type
_atom_site_occupancy
_atom_site_symmetry_multiplicity
_atom_site_calc_flag
_atom_site_refinement_flags
_atom_site_disorder_assembly
_atom_site_disorder_group
Fe1 Fe 0.49359(5) 0.62575(5) 0.16442(4) 0.03057(18) Uani 1 1 d . . .
Fe2 Fe 0.50707(5) 0.42414(5) 0.16610(4) 0.03138(18) Uani 1 1 d . . .
Fe3 Fe 0.67664(5) 0.26430(5) 0.23769(4) 0.03364(19) Uani 1 1 d . . .
Fe4 Fe 0.56276(5) 0.48956(5) 0.28048(4) 0.03072(18) Uani 1 1 d . . .
Fe5 Fe 0.42560(5) 0.33891(5) 0.31982(4) 0.03130(18) Uani 1 1 d . . .
O3 O 0.4398(3) 0.7492(2) 0.19291(19) 0.0353(8) Uani 1 1 d . . .
O4 O 0.5719(3) 0.5086(2) 0.11570(18) 0.0350(8) Uani 1 1 d . . .
O5 O 0.3682(3) 0.6364(2) 0.12703(19) 0.0344(8) Uani 1 1 d . . .
O6 O 0.3855(3) 0.4870(3) 0.12071(19) 0.0363(8) Uani 1 1 d . . .
O7 O 0.5676(3) 0.3256(2) 0.09953(19) 0.0370(9) Uani 1 1 d . . .
O8 O 0.6308(3) 0.2087(3) 0.1645(2) 0.0411(9) Uani 1 1 d . . .
O9 O 0.7991(3) 0.2488(3) 0.1784(2) 0.0476(11) Uani 1 1 d . . .
O10 O 0.5623(3) 0.2420(2) 0.29865(19) 0.0356(8) Uani 1 1 d . . .
O11 O 0.5994(3) 0.5890(2) 0.22665(19) 0.0335(8) Uani 1 1 d . . .
O12 O 0.4890(3) 0.4260(2) 0.34370(18) 0.0326(8) Uani 1 1 d . . .
O13 O 0.4246(3) 0.3632(2) 0.22372(18) 0.0337(8) Uani 1 1 d . . .
O14 O 0.4017(3) 0.2944(3) 0.40581(19) 0.0363(8) Uani 1 1 d . . .
O15 O 0.2898(3) 0.4428(2) 0.34117(19) 0.0357(8) Uani 1 1 d . . .
O16 O 0.2650(3) 0.5574(3) 0.2693(2) 0.0416(9) Uani 1 1 d . . .
O17 O 0.7308(3) 0.2956(3) 0.3154(2) 0.0410(9) Uani 1 1 d . . .
O18 O 0.6823(3) 0.4502(3) 0.3225(2) 0.0382(9) Uani 1 1 d . . .
O2 O 0.6060(3) 0.3880(2) 0.22114(18) 0.0324(8) Uani 1 1 d . . .
O1 O 0.4493(2) 0.5399(2) 0.22818(17) 0.0300(7) Uani 1 1 d . . .
H1 H 0.3831 0.5281 0.2393 0.050 Uiso 1 1 d . . .
N1 N 0.5739(3) 0.6726(3) 0.0841(2) 0.0332(10) Uani 1 1 d . . .
N2 N 0.7476(3) 0.1238(3) 0.2608(2) 0.0365(10) Uani 1 1 d . . .
N3 N 0.4890(3) 0.5989(3) 0.3496(2) 0.0334(10) Uani 1 1 d . . .
N4 N 0.3432(3) 0.2557(3) 0.2985(2) 0.0356(10) Uani 1 1 d . . .
C1 C 0.4669(4) 0.8231(4) 0.1793(3) 0.0357(12) Uani 1 1 d . . .
C2 C 0.4190(4) 0.8996(4) 0.2194(3) 0.0397(13) Uani 1 1 d . . .
H2A H 0.3662 0.8991 0.2534 0.048 Uiso 1 1 calc R . .
C3 C 0.4472(5) 0.9767(4) 0.2103(3) 0.0533(17) Uani 1 1 d . . .
H3A H 0.4145 1.0284 0.2386 0.064 Uiso 1 1 calc R . .
C4 C 0.5231(5) 0.9787(4) 0.1601(3) 0.0522(16) Uani 1 1 d . . .
H4A H 0.5448 1.0304 0.1553 0.063 Uiso 1 1 calc R . .
C5 C 0.5663(5) 0.9064(4) 0.1179(3) 0.0452(14) Uani 1 1 d . . .
H5A H 0.6159 0.9100 0.0825 0.054 Uiso 1 1 calc R . .
C6 C 0.5400(4) 0.8255(4) 0.1249(3) 0.0365(12) Uani 1 1 d . . .
C7 C 0.5875(4) 0.7519(4) 0.0779(3) 0.0329(11) Uani 1 1 d . . .
C8 C 0.6570(4) 0.7682(4) 0.0192(3) 0.0379(13) Uani 1 1 d . . .
C9 C 0.6175(5) 0.8263(4) -0.0286(3) 0.0459(14) Uani 1 1 d . . .
H9A H 0.5471 0.8556 -0.0248 0.055 Uiso 1 1 calc R . .
C10 C 0.6818(6) 0.8416(5) -0.0826(3) 0.0579(18) Uani 1 1 d . . .
H10A H 0.6550 0.8820 -0.1152 0.069 Uiso 1 1 calc R . .
C11 C 0.7851(6) 0.7979(5) -0.0887(4) 0.060(2) Uani 1 1 d . . .
H11A H 0.8287 0.8075 -0.1257 0.073 Uiso 1 1 calc R . .
C12 C 0.8234(6) 0.7403(5) -0.0401(4) 0.063(2) Uani 1 1 d . . .
H12A H 0.8937 0.7107 -0.0437 0.075 Uiso 1 1 calc R . .
C13 C 0.7598(4) 0.7258(4) 0.0137(4) 0.0491(16) Uani 1 1 d . . .
H13A H 0.7867 0.6867 0.0469 0.059 Uiso 1 1 calc R . .
C14 C 0.6240(4) 0.6012(4) 0.0333(3) 0.0405(13) Uani 1 1 d . . .
H14A H 0.6973 0.5790 0.0317 0.049 Uiso 1 1 calc R . .
H14B H 0.6101 0.6272 -0.0092 0.049 Uiso 1 1 calc R . .
C15 C 0.5851(5) 0.5232(4) 0.0483(3) 0.0400(13) Uani 1 1 d . . .
H15B H 0.5204 0.5378 0.0335 0.048 Uiso 1 1 calc R . .
H15A H 0.6330 0.4665 0.0255 0.048 Uiso 1 1 calc R . .
C16 C 0.3356(4) 0.5727(4) 0.1189(3) 0.0348(12) Uani 1 1 d . . .
C17 C 0.2312(4) 0.5976(4) 0.1068(3) 0.0388(13) Uani 1 1 d . . .
C18 C 0.1894(4) 0.5313(5) 0.1039(3) 0.0456(14) Uani 1 1 d . . .
H18A H 0.2287 0.4682 0.1067 0.055 Uiso 1 1 calc R . .
C19 C 0.0899(5) 0.5557(5) 0.0968(4) 0.0561(17) Uani 1 1 d . . .
H19A H 0.0612 0.5094 0.0950 0.067 Uiso 1 1 calc R . .
C20 C 0.0331(5) 0.6474(7) 0.0926(4) 0.069(2) Uani 1 1 d . . .
H20A H -0.0352 0.6645 0.0884 0.083 Uiso 1 1 calc R . .
C21 C 0.0752(5) 0.7136(5) 0.0944(4) 0.0587(18) Uani 1 1 d . . .
H21A H 0.0359 0.7765 0.0908 0.070 Uiso 1 1 calc R . .
C22 C 0.1736(4) 0.6906(4) 0.1012(3) 0.0465(14) Uani 1 1 d . . .
H22A H 0.2022 0.7372 0.1022 0.056 Uiso 1 1 calc R . .
C23 C 0.6144(4) 0.2400(4) 0.1110(3) 0.0360(13) Uani 1 1 d . . .
C24 C 0.6489(4) 0.1769(4) 0.0542(3) 0.0348(12) Uani 1 1 d . . .
C25 C 0.6949(4) 0.0819(4) 0.0626(3) 0.0427(14) Uani 1 1 d . . .
H25A H 0.7047 0.0583 0.1042 0.051 Uiso 1 1 calc R . .
C26 C 0.7255(5) 0.0233(4) 0.0099(3) 0.0516(17) Uani 1 1 d . . .
H26A H 0.7551 -0.0411 0.0157 0.062 Uiso 1 1 calc R . .
C27 C 0.7139(5) 0.0560(4) -0.0506(3) 0.0483(16) Uani 1 1 d . . .
H27A H 0.7356 0.0145 -0.0863 0.058 Uiso 1 1 calc R . .
C28 C 0.6699(4) 0.1512(4) -0.0601(3) 0.0429(14) Uani 1 1 d . . .
H28A H 0.6629 0.1748 -0.1020 0.051 Uiso 1 1 calc R . .
C29 C 0.6372(4) 0.2093(4) -0.0071(3) 0.0373(13) Uani 1 1 d . . .
H29A H 0.6058 0.2735 -0.0129 0.045 Uiso 1 1 calc R . .
C30 C 0.8672(4) 0.1762(4) 0.1482(3) 0.0407(13) Uani 1 1 d . . .
C31 C 0.9219(5) 0.1892(4) 0.0887(3) 0.0505(16) Uani 1 1 d . . .
H31A H 0.9065 0.2491 0.0707 0.061 Uiso 1 1 calc R . .
C32 C 0.9979(5) 0.1160(5) 0.0558(4) 0.0586(18) Uani 1 1 d . . .
H32A H 1.0345 0.1262 0.0156 0.070 Uiso 1 1 calc R . .
C33 C 1.0212(5) 0.0281(5) 0.0806(4) 0.0570(18) Uani 1 1 d . . .
H33A H 1.0730 -0.0222 0.0576 0.068 Uiso 1 1 calc R . .
C34 C 0.9693(4) 0.0149(4) 0.1379(3) 0.0461(15) Uani 1 1 d . . .
H34A H 0.9877 -0.0453 0.1553 0.055 Uiso 1 1 calc R . .
C35 C 0.8891(4) 0.0856(4) 0.1736(3) 0.0367(12) Uani 1 1 d . . .
C36 C 0.8323(4) 0.0658(4) 0.2336(3) 0.0373(12) Uani 1 1 d . . .
C37 C 0.8762(4) -0.0259(4) 0.2645(3) 0.0378(13) Uani 1 1 d . . .
C38 C 0.8830(4) -0.1088(4) 0.2385(4) 0.0473(15) Uani 1 1 d . . .
H38A H 0.8581 -0.1089 0.1999 0.057 Uiso 1 1 calc R . .
C39 C 0.9250(4) -0.1907(5) 0.2678(4) 0.0526(17) Uani 1 1 d . . .
H39A H 0.9311 -0.2470 0.2485 0.063 Uiso 1 1 calc R . .
C40 C 0.9578(5) -0.1917(5) 0.3240(4) 0.0589(19) Uani 1 1 d . . .
H40A H 0.9852 -0.2487 0.3443 0.071 Uiso 1 1 calc R . .
C41 C 0.9518(6) -0.1111(5) 0.3519(4) 0.0612(19) Uani 1 1 d . . .
H41A H 0.9753 -0.1121 0.3911 0.073 Uiso 1 1 calc R . .
C42 C 0.9106(5) -0.0274(5) 0.3214(3) 0.0511(16) Uani 1 1 d . . .
H42A H 0.9063 0.0287 0.3401 0.061 Uiso 1 1 calc R . .
C43 C 0.6870(4) 0.0993(4) 0.3182(3) 0.0434(14) Uani 1 1 d . . .
H43A H 0.7017 0.1192 0.3579 0.052 Uiso 1 1 calc R . .
H43B H 0.7023 0.0318 0.3196 0.052 Uiso 1 1 calc R . .
C44 C 0.5779(4) 0.1485(4) 0.3130(3) 0.0432(14) Uani 1 1 d . . .
H44B H 0.5603 0.1192 0.2786 0.052 Uiso 1 1 calc R . .
H44A H 0.5345 0.1437 0.3541 0.052 Uiso 1 1 calc R . .
C45 C 0.3192(4) 0.2826(4) 0.4375(3) 0.0373(12) Uani 1 1 d . . .
C46 C 0.2965(5) 0.2954(4) 0.5045(3) 0.0446(14) Uani 1 1 d . . .
H46A H 0.3405 0.3122 0.5256 0.053 Uiso 1 1 calc R . .
C47 C 0.2115(5) 0.2840(5) 0.5407(3) 0.0561(17) Uani 1 1 d . . .
H47A H 0.1981 0.2926 0.5862 0.067 Uiso 1 1 calc R . .
C48 C 0.1460(5) 0.2602(6) 0.5108(4) 0.062(2) Uani 1 1 d . . .
H48A H 0.0871 0.2535 0.5356 0.075 Uiso 1 1 calc R . .
C49 C 0.1661(5) 0.2464(5) 0.4456(3) 0.0523(17) Uani 1 1 d . . .
H49A H 0.1203 0.2307 0.4255 0.063 Uiso 1 1 calc R . .
C50 C 0.2539(4) 0.2550(4) 0.4071(3) 0.0403(13) Uani 1 1 d . . .
C51 C 0.2722(4) 0.2375(4) 0.3379(3) 0.0375(12) Uani 1 1 d . . .
C52 C 0.2038(5) 0.1984(4) 0.3133(3) 0.0455(15) Uani 1 1 d . . .
C53 C 0.2196(6) 0.1054(5) 0.3198(4) 0.062(2) Uani 1 1 d . . .
H53A H 0.2733 0.0669 0.3394 0.075 Uiso 1 1 calc R . .
C54 C 0.1557(7) 0.0681(7) 0.2972(5) 0.080(3) Uani 1 1 d . . .
H54A H 0.1658 0.0043 0.3017 0.096 Uiso 1 1 calc R . .
C55 C 0.0803(8) 0.1233(8) 0.2693(5) 0.089(3) Uani 1 1 d . . .
H55A H 0.0389 0.0971 0.2529 0.107 Uiso 1 1 calc R . .
C56 C 0.0613(6) 0.2168(8) 0.2637(4) 0.076(3) Uani 1 1 d . . .
H56A H 0.0064 0.2549 0.2450 0.092 Uiso 1 1 calc R . .
C57 C 0.1242(5) 0.2539(5) 0.2860(4) 0.0565(17) Uani 1 1 d . . .
H57A H 0.1123 0.3181 0.2825 0.068 Uiso 1 1 calc R . .
C58 C 0.3612(4) 0.2404(4) 0.2289(3) 0.0386(13) Uani 1 1 d . . .
H58A H 0.3091 0.2199 0.2169 0.046 Uiso 1 1 calc R . .
H58B H 0.4274 0.1925 0.2148 0.046 Uiso 1 1 calc R . .
C59 C 0.3580(4) 0.3314(4) 0.1978(3) 0.0383(13) Uani 1 1 d . . .
H59A H 0.3789 0.3231 0.1505 0.046 Uiso 1 1 calc R . .
H59B H 0.2891 0.3766 0.2070 0.046 Uiso 1 1 calc R . .
C60 C 0.2355(4) 0.5058(4) 0.3094(3) 0.0362(12) Uani 1 1 d . . .
C61 C 0.1270(4) 0.5170(4) 0.3210(3) 0.0363(12) Uani 1 1 d . . .
C62 C 0.0844(4) 0.4806(4) 0.3755(3) 0.0474(15) Uani 1 1 d . . .
H62A H 0.1236 0.4509 0.4070 0.057 Uiso 1 1 calc R . .
C63 C -0.0141(5) 0.4875(5) 0.3839(4) 0.064(2) Uani 1 1 d . . .
H63A H -0.0427 0.4624 0.4211 0.077 Uiso 1 1 calc R . .
C64 C -0.0728(5) 0.5311(5) 0.3381(4) 0.062(2) Uani 1 1 d . . .
H64A H -0.1411 0.5361 0.3443 0.075 Uiso 1 1 calc R . .
C65 C -0.0314(4) 0.5664(5) 0.2847(4) 0.0533(17) Uani 1 1 d . . .
H65A H -0.0706 0.5944 0.2528 0.064 Uiso 1 1 calc R . .
C66 C 0.0680(4) 0.5617(4) 0.2762(3) 0.0444(14) Uani 1 1 d . . .
H66A H 0.0953 0.5892 0.2397 0.053 Uiso 1 1 calc R . .
C67 C 0.6298(4) 0.6524(4) 0.2502(3) 0.0337(11) Uani 1 1 d . . .
C68 C 0.7025(4) 0.6805(4) 0.2100(3) 0.0386(13) Uani 1 1 d . . .
H68A H 0.7304 0.6529 0.1685 0.046 Uiso 1 1 calc R . .
C69 C 0.7338(4) 0.7474(4) 0.2297(3) 0.0445(14) Uani 1 1 d . . .
H69A H 0.7831 0.7655 0.2017 0.053 Uiso 1 1 calc R . .
C70 C 0.6941(5) 0.7885(4) 0.2900(3) 0.0476(15) Uani 1 1 d . . .
H70A H 0.7157 0.8348 0.3036 0.057 Uiso 1 1 calc R . .
C71 C 0.6232(5) 0.7614(4) 0.3298(3) 0.0434(14) Uani 1 1 d . . .
H71A H 0.5965 0.7894 0.3713 0.052 Uiso 1 1 calc R . .
C72 C 0.5883(4) 0.6935(4) 0.3115(3) 0.0360(12) Uani 1 1 d . . .
C73 C 0.5075(4) 0.6727(4) 0.3569(3) 0.0363(12) Uani 1 1 d . . .
C74 C 0.4495(4) 0.7397(4) 0.4102(3) 0.0375(13) Uani 1 1 d . . .
C75 C 0.4539(4) 0.7177(4) 0.4740(3) 0.0401(13) Uani 1 1 d . . .
H75A H 0.4965 0.6586 0.4844 0.048 Uiso 1 1 calc R . .
C76 C 0.3977(5) 0.7799(5) 0.5232(3) 0.0499(15) Uani 1 1 d . . .
H76A H 0.4014 0.7639 0.5669 0.060 Uiso 1 1 calc R . .
C77 C 0.3362(6) 0.8655(5) 0.5075(4) 0.062(2) Uani 1 1 d . . .
H77A H 0.2959 0.9080 0.5409 0.075 Uiso 1 1 calc R . .
C78 C 0.3323(7) 0.8905(6) 0.4443(4) 0.074(2) Uani 1 1 d . . .
H78A H 0.2905 0.9502 0.4343 0.088 Uiso 1 1 calc R . .
C79 C 0.3894(5) 0.8282(5) 0.3954(3) 0.0553(17) Uani 1 1 d . . .
H79A H 0.3878 0.8455 0.3517 0.066 Uiso 1 1 calc R . .
C80 C 0.4072(4) 0.5764(4) 0.3920(3) 0.0379(13) Uani 1 1 d . . .
H80A H 0.3482 0.5907 0.3706 0.045 Uiso 1 1 calc R . .
H80B H 0.3867 0.6120 0.4329 0.045 Uiso 1 1 calc R . .
C81 C 0.4496(4) 0.4742(4) 0.4043(3) 0.0365(12) Uani 1 1 d . . .
H81A H 0.5034 0.4617 0.4301 0.044 Uiso 1 1 calc R . .
H81B H 0.3964 0.4529 0.4287 0.044 Uiso 1 1 calc R . .
C82 C 0.7258(4) 0.3689(4) 0.3414(3) 0.0352(12) Uani 1 1 d . . .
C83 C 0.7724(4) 0.3616(4) 0.3995(3) 0.0397(13) Uani 1 1 d . . .
C84 C 0.8357(6) 0.2798(5) 0.4185(4) 0.0639(19) Uani 1 1 d . . .
H84A H 0.8523 0.2257 0.3933 0.077 Uiso 1 1 calc R . .
C85 C 0.8754(7) 0.2748(6) 0.4730(5) 0.082(3) Uani 1 1 d . . .
H85A H 0.9192 0.2173 0.4849 0.099 Uiso 1 1 calc R . .
C86 C 0.8534(6) 0.3505(6) 0.5107(4) 0.063(2) Uani 1 1 d . . .
H86A H 0.8803 0.3460 0.5491 0.076 Uiso 1 1 calc R . .
C87 C 0.7912(5) 0.4339(6) 0.4922(3) 0.0541(17) Uani 1 1 d . . .
H87A H 0.7761 0.4877 0.5174 0.065 Uiso 1 1 calc R . .
C88 C 0.7511(4) 0.4394(5) 0.4375(3) 0.0460(15) Uani 1 1 d . . .
H88A H 0.7081 0.4972 0.4253 0.055 Uiso 1 1 calc R . .
Cl1 Cl 0.8892(2) 0.4434(2) 0.19920(15) 0.1048(9) Uani 1 1 d . . .
Cl2 Cl 0.87422(16) 0.45540(18) 0.06672(13) 0.0890(7) Uani 1 1 d . . .
C89 C 0.8166(5) 0.4387(5) 0.1450(4) 0.062(2) Uani 1 1 d . . .
H89A H 0.7498 0.4870 0.1556 0.075 Uiso 1 1 calc R . .
H89B H 0.8076 0.3780 0.1472 0.075 Uiso 1 1 calc R . .
Cl3 Cl 0.15929(13) 0.87035(11) 0.21480(9) 0.0561(4) Uani 1 1 d . . .
Cl4 Cl 0.21540(17) 0.78008(16) 0.33313(12) 0.0807(6) Uani 1 1 d . . .
C90 C 0.2060(5) 0.7651(4) 0.2534(3) 0.0505(16) Uani 1 1 d . . .
H90A H 0.1612 0.7293 0.2527 0.061 Uiso 1 1 calc R . .
H90B H 0.2729 0.7292 0.2293 0.061 Uiso 1 1 calc R . .
C91 C 0.0365(12) 0.0293(11) 0.4641(10) 0.046(3) Uiso 0.50 1 d P A 1
H91A H -0.0287 0.0586 0.4915 0.069 Uiso 0.50 1 calc PR A 1
H91B H 0.0591 -0.0373 0.4710 0.069 Uiso 0.50 1 calc PR A 1
H91C H 0.0306 0.0417 0.4188 0.069 Uiso 0.50 1 calc PR A 1
O19 O 0.1020(8) 0.0630(8) 0.4791(6) 0.068(3) Uiso 0.50 1 d P A 1
H19 H 0.1242 0.0358 0.5115 0.082 Uiso 0.50 1 calc PR A 1
O21 O 0.0556(12) 0.0074(12) 0.4912(9) 0.039(4) Uiso 0.25 1 d P . 2
O20 O 0.0584(17) 0.0396(15) 0.4434(12) 0.056(6) Uiso 0.25 1 d P B 3
O22 O 0.4290(10) 1.0471(8) 0.5400(8) 0.029(3) Uiso 0.30 1 d P C 1
O24 O 0.4171(7) 1.0394(5) 0.5659(5) 0.0160(18) Uiso 0.40 1 d P D 2
O23 O 0.4611(7) 1.0238(6) 0.5663(4) 0.0049(17) Uiso 0.30 1 d P E 3

loop_
_atom_site_aniso_label
_atom_site_aniso_U_11
_atom_site_aniso_U_22
_atom_site_aniso_U_33
_atom_site_aniso_U_23
_atom_site_aniso_U_13
_atom_site_aniso_U_12
Fe1 0.0318(4) 0.0295(4) 0.0304(4) 0.0027(3) -0.0032(3) -0.0119(3)
Fe2 0.0350(4) 0.0296(4) 0.0296(4) 0.0021(3) -0.0036(3) -0.0125(3)
Fe3 0.0335(4) 0.0308(4) 0.0335(5) 0.0036(3) -0.0020(3) -0.0096(3)
Fe4 0.0316(4) 0.0313(4) 0.0299(4) 0.0028(3) -0.0044(3) -0.0125(3)
Fe5 0.0314(4) 0.0319(4) 0.0313(4) 0.0033(3) -0.0043(3) -0.0128(3)
O3 0.0354(18) 0.0300(18) 0.039(2) 0.0017(16) -0.0004(16) -0.0125(15)
O4 0.0409(19) 0.0326(18) 0.031(2) -0.0003(16) -0.0003(16) -0.0146(16)
O5 0.0363(18) 0.0332(19) 0.037(2) 0.0068(16) -0.0099(15) -0.0150(15)
O6 0.0388(19) 0.034(2) 0.037(2) 0.0037(16) -0.0106(16) -0.0128(16)
O7 0.046(2) 0.0320(19) 0.031(2) 0.0000(16) -0.0037(16) -0.0125(16)
O8 0.055(2) 0.035(2) 0.034(3) 0.0032(18) -0.0086(18) -0.0163(18)
O9 0.047(2) 0.038(2) 0.049(3) 0.0020(19) 0.0090(19) -0.0138(18)
O10 0.0354(18) 0.0312(18) 0.039(2) 0.0057(16) -0.0036(16) -0.0122(15)
O11 0.0351(18) 0.0316(18) 0.037(2) 0.0043(16) -0.0054(15) -0.0160(15)
O12 0.0351(18) 0.0354(19) 0.028(2) 0.0030(15) -0.0030(15) -0.0152(15)
O13 0.0357(18) 0.0363(19) 0.033(2) 0.0017(16) -0.0057(15) -0.0173(15)
O14 0.0330(18) 0.042(2) 0.034(2) 0.0065(17) -0.0073(15) -0.0141(16)
O15 0.0313(18) 0.0352(19) 0.039(2) 0.0012(17) -0.0055(16) -0.0101(15)
O16 0.037(2) 0.039(2) 0.049(3) 0.0078(18) -0.0062(17) -0.0143(17)
O17 0.039(2) 0.044(2) 0.041(3) 0.0018(18) -0.0110(17) -0.0135(17)
O18 0.0374(19) 0.038(2) 0.041(2) 0.0047(17) -0.0098(16) -0.0150(16)
O2 0.0354(18) 0.0301(18) 0.031(2) 0.0019(15) -0.0055(15) -0.0111(15)
O1 0.0346(18) 0.0311(17) 0.026(2) 0.0019(14) -0.0045(14) -0.0144(14)
N1 0.032(2) 0.032(2) 0.035(3) 0.0035(19) -0.0039(18) -0.0111(18)
N2 0.035(2) 0.037(2) 0.033(3) 0.004(2) -0.0014(19) -0.0096(19)
N3 0.036(2) 0.035(2) 0.029(3) -0.0001(19) -0.0016(18) -0.0138(18)
N4 0.039(2) 0.033(2) 0.036(3) 0.0023(19) -0.0027(19) -0.0171(19)
C1 0.036(3) 0.038(3) 0.037(3) 0.006(2) -0.012(2) -0.015(2)
C2 0.045(3) 0.033(3) 0.040(4) 0.001(2) -0.004(2) -0.014(2)
C3 0.067(4) 0.042(3) 0.050(4) -0.008(3) 0.005(3) -0.025(3)
C4 0.060(4) 0.040(3) 0.057(4) -0.002(3) 0.001(3) -0.024(3)
C5 0.049(3) 0.044(3) 0.046(4) 0.007(3) -0.005(3) -0.024(3)
C6 0.038(3) 0.035(3) 0.037(3) 0.005(2) -0.008(2) -0.013(2)
C7 0.032(3) 0.032(3) 0.036(3) 0.006(2) -0.008(2) -0.013(2)
C8 0.042(3) 0.037(3) 0.036(3) 0.002(2) -0.002(2) -0.018(2)
C9 0.054(3) 0.048(3) 0.042(4) 0.005(3) -0.011(3) -0.026(3)
C10 0.089(5) 0.062(4) 0.039(4) 0.008(3) -0.011(3) -0.046(4)
C11 0.076(5) 0.060(4) 0.048(4) -0.008(3) 0.017(4) -0.039(4)
C12 0.056(4) 0.059(4) 0.071(5) 0.001(4) 0.012(4) -0.027(3)
C13 0.040(3) 0.046(3) 0.059(4) 0.009(3) -0.001(3) -0.018(3)
C14 0.048(3) 0.042(3) 0.028(3) 0.001(2) -0.001(2) -0.015(2)
C15 0.053(3) 0.042(3) 0.027(3) 0.002(2) -0.002(2) -0.023(3)
C16 0.039(3) 0.041(3) 0.025(3) 0.004(2) -0.007(2) -0.015(2)
C17 0.041(3) 0.048(3) 0.028(3) 0.002(2) -0.007(2) -0.017(2)
C18 0.043(3) 0.052(3) 0.044(4) 0.000(3) -0.005(3) -0.019(3)
C19 0.047(4) 0.071(5) 0.058(5) 0.002(4) -0.011(3) -0.029(3)
C20 0.035(3) 0.108(7) 0.061(5) -0.013(5) -0.010(3) -0.018(4)
C21 0.041(3) 0.057(4) 0.068(5) -0.007(4) -0.015(3) -0.001(3)
C22 0.042(3) 0.048(3) 0.045(4) 0.001(3) -0.011(3) -0.008(3)
C23 0.038(3) 0.039(3) 0.034(4) 0.001(3) -0.003(2) -0.019(2)
C24 0.038(3) 0.033(3) 0.034(3) 0.002(2) -0.002(2) -0.015(2)
C25 0.049(3) 0.039(3) 0.037(4) 0.004(3) -0.002(3) -0.015(3)
C26 0.058(4) 0.035(3) 0.055(5) -0.002(3) 0.004(3) -0.014(3)
C27 0.063(4) 0.043(3) 0.037(4) -0.008(3) 0.003(3) -0.022(3)
C28 0.043(3) 0.048(3) 0.039(4) -0.005(3) -0.007(2) -0.017(3)
C29 0.036(3) 0.037(3) 0.039(4) 0.001(2) -0.003(2) -0.015(2)
C30 0.039(3) 0.038(3) 0.044(4) -0.001(3) -0.001(2) -0.014(2)
C31 0.047(3) 0.047(3) 0.049(4) 0.005(3) 0.009(3) -0.014(3)
C32 0.057(4) 0.056(4) 0.048(4) 0.001(3) 0.014(3) -0.013(3)
C33 0.052(4) 0.050(4) 0.050(4) 0.000(3) 0.010(3) -0.004(3)
C34 0.041(3) 0.039(3) 0.049(4) 0.004(3) -0.002(3) -0.006(2)
C35 0.034(3) 0.042(3) 0.036(3) 0.002(2) -0.005(2) -0.015(2)
C36 0.040(3) 0.033(3) 0.036(3) 0.001(2) -0.010(2) -0.008(2)
C37 0.033(3) 0.036(3) 0.041(4) 0.005(2) -0.002(2) -0.011(2)
C38 0.038(3) 0.045(3) 0.061(4) 0.006(3) -0.009(3) -0.017(3)
C39 0.039(3) 0.046(3) 0.067(5) 0.007(3) -0.006(3) -0.009(3)
C40 0.050(4) 0.052(4) 0.068(5) 0.019(3) -0.003(3) -0.015(3)
C41 0.064(4) 0.063(5) 0.042(4) 0.006(3) -0.014(3) -0.003(3)
C42 0.057(4) 0.046(3) 0.042(4) 0.001(3) -0.005(3) -0.009(3)
C43 0.046(3) 0.038(3) 0.036(4) 0.007(2) 0.001(3) -0.007(2)
C44 0.039(3) 0.035(3) 0.046(4) 0.006(3) 0.003(3) -0.007(2)
C45 0.040(3) 0.040(3) 0.035(3) 0.009(2) -0.007(2) -0.018(2)
C46 0.047(3) 0.055(4) 0.038(4) 0.002(3) -0.007(3) -0.026(3)
C47 0.048(3) 0.083(5) 0.040(4) -0.002(3) 0.000(3) -0.029(3)
C48 0.053(4) 0.098(6) 0.044(4) 0.006(4) 0.002(3) -0.043(4)
C49 0.048(3) 0.077(5) 0.043(4) 0.007(3) -0.004(3) -0.038(3)
C50 0.037(3) 0.051(3) 0.035(3) 0.008(3) -0.003(2) -0.020(3)
C51 0.040(3) 0.034(3) 0.042(4) 0.006(2) -0.007(2) -0.018(2)
C52 0.050(3) 0.054(4) 0.041(4) -0.003(3) 0.003(3) -0.034(3)
C53 0.070(4) 0.053(4) 0.070(5) -0.005(4) 0.002(4) -0.036(4)
C54 0.087(6) 0.080(6) 0.089(7) -0.023(5) 0.001(5) -0.055(5)
C55 0.086(6) 0.131(9) 0.081(7) -0.033(6) 0.006(5) -0.083(7)
C56 0.054(4) 0.121(8) 0.062(6) -0.007(5) -0.015(4) -0.037(5)
C57 0.049(4) 0.070(4) 0.058(5) 0.000(4) -0.013(3) -0.028(3)
C58 0.046(3) 0.038(3) 0.034(3) 0.002(2) -0.004(2) -0.018(2)
C59 0.044(3) 0.046(3) 0.033(3) 0.002(2) -0.008(2) -0.024(3)
C60 0.037(3) 0.035(3) 0.038(3) 0.000(2) -0.007(2) -0.014(2)
C61 0.033(3) 0.032(3) 0.041(3) 0.000(2) -0.003(2) -0.010(2)
C62 0.038(3) 0.052(4) 0.048(4) 0.006(3) -0.001(3) -0.015(3)
C63 0.041(3) 0.070(5) 0.079(6) 0.022(4) 0.000(3) -0.024(3)
C64 0.034(3) 0.062(4) 0.092(6) 0.010(4) -0.007(3) -0.021(3)
C65 0.039(3) 0.050(4) 0.073(5) 0.008(3) -0.023(3) -0.011(3)
C66 0.035(3) 0.041(3) 0.057(4) 0.005(3) -0.005(3) -0.014(2)
C67 0.035(3) 0.034(3) 0.035(3) 0.004(2) -0.008(2) -0.015(2)
C68 0.035(3) 0.041(3) 0.041(4) 0.007(2) -0.010(2) -0.015(2)
C69 0.044(3) 0.051(3) 0.047(4) 0.010(3) -0.010(3) -0.026(3)
C70 0.051(3) 0.051(4) 0.051(4) 0.000(3) -0.011(3) -0.029(3)
C71 0.054(3) 0.047(3) 0.037(4) 0.001(3) -0.008(3) -0.028(3)
C72 0.037(3) 0.036(3) 0.038(3) 0.003(2) -0.006(2) -0.015(2)
C73 0.037(3) 0.043(3) 0.032(3) 0.004(2) -0.008(2) -0.018(2)
C74 0.039(3) 0.040(3) 0.035(4) -0.001(2) -0.006(2) -0.016(2)
C75 0.038(3) 0.041(3) 0.040(4) 0.000(3) -0.008(2) -0.013(2)
C76 0.055(4) 0.060(4) 0.035(4) -0.001(3) -0.005(3) -0.022(3)
C77 0.073(5) 0.054(4) 0.042(5) -0.011(3) -0.006(3) 0.001(3)
C78 0.093(6) 0.053(4) 0.051(5) -0.001(4) -0.012(4) 0.004(4)
C79 0.068(4) 0.047(4) 0.037(4) 0.003(3) -0.011(3) 0.000(3)
C80 0.039(3) 0.045(3) 0.033(3) -0.004(2) 0.002(2) -0.021(2)
C81 0.039(3) 0.045(3) 0.029(3) 0.000(2) 0.001(2) -0.021(2)
C82 0.029(2) 0.039(3) 0.038(3) 0.004(2) -0.005(2) -0.013(2)
C83 0.033(3) 0.051(3) 0.039(4) 0.008(3) -0.009(2) -0.018(2)
C84 0.078(5) 0.055(4) 0.065(5) 0.006(4) -0.036(4) -0.020(4)
C85 0.091(6) 0.070(5) 0.089(7) 0.018(5) -0.055(5) -0.014(5)
C86 0.062(4) 0.093(6) 0.046(5) 0.009(4) -0.021(3) -0.036(4)
C87 0.038(3) 0.080(5) 0.046(4) -0.003(4) -0.006(3) -0.023(3)
C88 0.031(3) 0.056(4) 0.052(4) -0.003(3) -0.008(3) -0.014(3)
Cl1 0.1089(19) 0.129(2) 0.093(2) -0.0017(17) -0.0273(15) -0.0564(18)
Cl2 0.0608(11) 0.0978(16) 0.0884(18) 0.0372(13) 0.0009(11) -0.0145(11)
C89 0.059(4) 0.048(4) 0.075(5) -0.001(3) 0.011(4) -0.024(3)
Cl3 0.0569(9) 0.0446(8) 0.0604(11) 0.0009(7) -0.0078(8) -0.0108(7)
Cl4 0.0799(13) 0.0765(13) 0.0799(16) 0.0022(11) -0.0367(11) -0.0084(10)
C90 0.042(3) 0.041(3) 0.060(5) 0.002(3) -0.003(3) -0.006(3)

loop_
_atom_type_symbol
_atom_type_description
_atom_type_scat_dispersion_real
_atom_type_scat_dispersion_imag
_atom_type_scat_source
C C 0.0033 0.0016 'International Tables Vol C Tables 4.2.6.8 and 6.1.1.4'
H H 0.0000 0.0000 'International Tables Vol C Tables 4.2.6.8 and 6.1.1.4'
Cl Cl 0.1484 0.1585 'International Tables Vol C Tables 4.2.6.8 and 6.1.1.4'
Fe Fe 0.3463 0.8444 'International Tables Vol C Tables 4.2.6.8 and 6.1.1.4'
N N 0.0061 0.0033 'International Tables Vol C Tables 4.2.6.8 and 6.1.1.4'
O O 0.0106 0.0060 'International Tables Vol C Tables 4.2.6.8 and 6.1.1.4'

loop_
_geom_angle_atom_site_label_1
_geom_angle_atom_site_label_2
_geom_angle_atom_site_label_3
_geom_angle
_geom_angle_site_symmetry_1
_geom_angle_site_symmetry_3
_geom_angle_publ_flag
O3 Fe1 O4 164.60(15) . . ?
O3 Fe1 O1 112.79(15) . . ?
O4 Fe1 O1 82.46(14) . . ?
O3 Fe1 O5 92.26(16) . . ?
O4 Fe1 O5 91.30(15) . . ?
O1 Fe1 O5 84.64(14) . . ?
O3 Fe1 O11 93.29(16) . . ?
O4 Fe1 O11 88.37(15) . . ?
O1 Fe1 O11 75.62(14) . . ?
O5 Fe1 O11 160.14(14) . . ?
O3 Fe1 N1 86.19(16) . . ?
O4 Fe1 N1 78.45(16) . . ?
O1 Fe1 N1 160.62(15) . . ?
O5 Fe1 N1 99.05(16) . . ?
O11 Fe1 N1 100.34(16) . . ?
O2 Fe2 O7 100.39(16) . . ?
O2 Fe2 O13 90.47(15) . . ?
O7 Fe2 O13 97.26(15) . . ?
O2 Fe2 O4 91.90(16) . . ?
O7 Fe2 O4 92.88(15) . . ?
O13 Fe2 O4 168.99(15) . . ?
O2 Fe2 O6 167.54(15) . . ?
O7 Fe2 O6 92.06(16) . . ?
O13 Fe2 O6 88.43(15) . . ?
O4 Fe2 O6 86.94(15) . . ?
O2 Fe2 O1 81.31(15) . . ?
O7 Fe2 O1 172.63(15) . . ?
O13 Fe2 O1 89.88(14) . . ?
O4 Fe2 O1 79.86(14) . . ?
O6 Fe2 O1 86.27(15) . . ?
O2 Fe3 O9 99.06(17) . . ?
O2 Fe3 O10 96.05(15) . . ?
O9 Fe3 O10 164.02(16) . . ?
O2 Fe3 O17 94.44(16) . . ?
O9 Fe3 O17 93.47(18) . . ?
O10 Fe3 O17 90.53(16) . . ?
O2 Fe3 O8 95.30(16) . . ?
O9 Fe3 O8 86.97(18) . . ?
O10 Fe3 O8 86.46(16) . . ?
O17 Fe3 O8 170.06(16) . . ?
O2 Fe3 N2 176.05(16) . . ?
O9 Fe3 N2 84.88(17) . . ?
O10 Fe3 N2 80.00(16) . . ?
O17 Fe3 N2 85.62(18) . . ?
O8 Fe3 N2 84.52(17) . . ?
O2 Fe4 O18 97.20(16) . . ?
O2 Fe4 O12 91.05(15) . . ?
O18 Fe4 O12 93.80(16) . . ?
O2 Fe4 O11 103.09(15) . . ?
O18 Fe4 O11 95.55(15) . . ?
O12 Fe4 O11 161.89(15) . . ?
O2 Fe4 O1 82.90(15) . . ?
O18 Fe4 O1 172.08(15) . . ?
O12 Fe4 O1 94.12(14) . . ?
O11 Fe4 O1 76.76(14) . . ?
O2 Fe4 N3 169.56(15) . . ?
O18 Fe4 N3 90.30(17) . . ?
O12 Fe4 N3 81.17(16) . . ?
O11 Fe4 N3 83.31(16) . . ?
O1 Fe4 N3 90.68(16) . . ?
O14 Fe5 O12 94.93(16) . . ?
O14 Fe5 O10 92.80(16) . . ?
O12 Fe5 O10 89.24(15) . . ?
O14 Fe5 O13 162.31(15) . . ?
O12 Fe5 O13 102.55(15) . . ?
O10 Fe5 O13 90.15(15) . . ?
O14 Fe5 O15 88.33(16) . . ?
O12 Fe5 O15 87.90(14) . . ?
O10 Fe5 O15 177.01(14) . . ?
O13 Fe5 O15 89.61(15) . . ?
O14 Fe5 N4 83.71(17) . . ?
O12 Fe5 N4 174.14(16) . . ?
O10 Fe5 N4 96.51(16) . . ?
O13 Fe5 N4 78.62(16) . . ?
O15 Fe5 N4 86.37(16) . . ?
C1 O3 Fe1 134.3(3) . . ?
C15 O4 Fe1 111.3(3) . . ?
C15 O4 Fe2 128.0(3) . . ?
Fe1 O4 Fe2 99.45(15) . . ?
C16 O5 Fe1 127.6(4) . . ?
C16 O6 Fe2 127.8(4) . . ?
C23 O7 Fe2 124.6(4) . . ?
C23 O8 Fe3 129.4(3) . . ?
C30 O9 Fe3 132.2(4) . . ?
C44 O10 Fe5 121.3(3) . . ?
C44 O10 Fe3 114.4(3) . . ?
Fe5 O10 Fe3 122.64(18) . . ?
C67 O11 Fe4 123.9(3) . . ?
C67 O11 Fe1 121.8(3) . . ?
Fe4 O11 Fe1 102.12(15) . . ?
C81 O12 Fe4 112.6(3) . . ?
C81 O12 Fe5 118.5(3) . . ?
Fe4 O12 Fe5 124.41(19) . . ?
C59 O13 Fe2 119.1(3) . . ?
C59 O13 Fe5 114.7(3) . . ?
Fe2 O13 Fe5 126.20(18) . . ?
C45 O14 Fe5 128.3(4) . . ?
C60 O15 Fe5 135.3(4) . . ?
C82 O17 Fe3 134.9(4) . . ?
C82 O18 Fe4 125.9(3) . . ?
Fe3 O2 Fe4 126.4(2) . . ?
Fe3 O2 Fe2 123.11(18) . . ?
Fe4 O2 Fe2 103.12(17) . . ?
Fe1 O1 Fe4 104.42(15) . . ?
Fe1 O1 Fe2 95.69(14) . . ?
Fe4 O1 Fe2 92.67(14) . . ?
Fe1 O1 H1 131.4 . . ?
Fe4 O1 H1 123.7 . . ?
Fe2 O1 H1 89.5 . . ?
C7 N1 C14 119.7(5) . . ?
C7 N1 Fe1 127.6(4) . . ?
C14 N1 Fe1 112.6(3) . . ?
C36 N2 C43 121.6(5) . . ?
C36 N2 Fe3 128.9(4) . . ?
C43 N2 Fe3 109.5(3) . . ?
C73 N3 C80 122.5(4) . . ?
C73 N3 Fe4 129.6(4) . . ?
C80 N3 Fe4 108.0(3) . . ?
C51 N4 C58 123.0(5) . . ?
C51 N4 Fe5 126.2(4) . . ?
C58 N4 Fe5 109.4(3) . . ?
O3 C1 C2 117.6(5) . . ?
O3 C1 C6 122.0(5) . . ?
C2 C1 C6 120.3(5) . . ?
C1 C2 C3 120.7(5) . . ?
C1 C2 H2A 119.6 . . ?
C3 C2 H2A 119.6 . . ?
C2 C3 C4 120.2(6) . . ?
C2 C3 H3A 119.9 . . ?
C4 C3 H3A 119.9 . . ?
C5 C4 C3 119.7(6) . . ?
C5 C4 H4A 120.1 . . ?
C3 C4 H4A 120.1 . . ?
C4 C5 C6 122.3(6) . . ?
C4 C5 H5A 118.8 . . ?
C6 C5 H5A 118.8 . . ?
C1 C6 C5 116.4(5) . . ?
C1 C6 C7 123.9(5) . . ?
C5 C6 C7 119.6(5) . . ?
N1 C7 C6 123.0(5) . . ?
N1 C7 C8 119.3(5) . . ?
C6 C7 C8 117.7(4) . . ?
C9 C8 C13 120.1(5) . . ?
C9 C8 C7 119.7(5) . . ?
C13 C8 C7 120.2(6) . . ?
C8 C9 C10 119.6(6) . . ?
C8 C9 H9A 120.2 . . ?
C10 C9 H9A 120.2 . . ?
C11 C10 C9 120.3(7) . . ?
C11 C10 H10A 119.8 . . ?
C9 C10 H10A 119.8 . . ?
C12 C11 C10 119.3(6) . . ?
C12 C11 H11A 120.4 . . ?
C10 C11 H11A 120.4 . . ?
C13 C12 C11 120.4(7) . . ?
C13 C12 H12A 119.8 . . ?
C11 C12 H12A 119.8 . . ?
C12 C13 C8 120.2(7) . . ?
C12 C13 H13A 119.9 . . ?
C8 C13 H13A 119.9 . . ?
N1 C14 C15 108.4(4) . . ?
N1 C14 H14A 110.0 . . ?
C15 C14 H14A 110.0 . . ?
N1 C14 H14B 110.0 . . ?
C15 C14 H14B 110.0 . . ?
H14A C14 H14B 108.4 . . ?
O4 C15 C14 109.4(5) . . ?
O4 C15 H15B 109.8 . . ?
C14 C15 H15B 109.8 . . ?
O4 C15 H15A 109.8 . . ?
C14 C15 H15A 109.8 . . ?
H15B C15 H15A 108.2 . . ?
O5 C16 O6 124.6(5) . . ?
O5 C16 C17 118.9(5) . . ?
O6 C16 C17 116.5(5) . . ?
C18 C17 C22 119.6(6) . . ?
C18 C17 C16 120.9(6) . . ?
C22 C17 C16 119.4(5) . . ?
C17 C18 C19 120.5(6) . . ?
C17 C18 H18A 119.7 . . ?
C19 C18 H18A 119.7 . . ?
C20 C19 C18 119.7(6) . . ?
C20 C19 H19A 120.2 . . ?
C18 C19 H19A 120.2 . . ?
C21 C20 C19 119.9(6) . . ?
C21 C20 H20A 120.1 . . ?
C19 C20 H20A 120.1 . . ?
C20 C21 C22 121.2(7) . . ?
C20 C21 H21A 119.4 . . ?
C22 C21 H21A 119.4 . . ?
C21 C22 C17 119.2(6) . . ?
C21 C22 H22A 120.4 . . ?
C17 C22 H22A 120.4 . . ?
O8 C23 O7 125.2(5) . . ?
O8 C23 C24 119.4(5) . . ?
O7 C23 C24 115.4(5) . . ?
C29 C24 C25 119.0(5) . . ?
C29 C24 C23 121.6(5) . . ?
C25 C24 C23 119.4(6) . . ?
C26 C25 C24 119.3(6) . . ?
C26 C25 H25A 120.4 . . ?
C24 C25 H25A 120.4 . . ?
C27 C26 C25 121.3(6) . . ?
C27 C26 H26A 119.3 . . ?
C25 C26 H26A 119.3 . . ?
C26 C27 C28 120.1(6) . . ?
C26 C27 H27A 120.0 . . ?
C28 C27 H27A 120.0 . . ?
C29 C28 C27 118.5(6) . . ?
C29 C28 H28A 120.7 . . ?
C27 C28 H28A 120.7 . . ?
C28 C29 C24 121.8(6) . . ?
C28 C29 H29A 119.1 . . ?
C24 C29 H29A 119.1 . . ?
O9 C30 C31 118.0(5) . . ?
O9 C30 C35 123.0(5) . . ?
C31 C30 C35 119.0(5) . . ?
C32 C31 C30 120.8(6) . . ?
C32 C31 H31A 119.6 . . ?
C30 C31 H31A 119.6 . . ?
C31 C32 C33 120.7(6) . . ?
C31 C32 H32A 119.6 . . ?
C33 C32 H32A 119.6 . . ?
C34 C33 C32 118.9(6) . . ?
C34 C33 H33A 120.5 . . ?
C32 C33 H33A 120.5 . . ?
C33 C34 C35 123.6(6) . . ?
C33 C34 H34A 118.2 . . ?
C35 C34 H34A 118.2 . . ?
C34 C35 C30 116.8(5) . . ?
C34 C35 C36 120.9(5) . . ?
C30 C35 C36 122.3(5) . . ?
N2 C36 C35 122.4(5) . . ?
N2 C36 C37 119.8(5) . . ?
C35 C36 C37 117.8(5) . . ?
C42 C37 C38 118.4(6) . . ?
C42 C37 C36 118.6(5) . . ?
C38 C37 C36 123.0(6) . . ?
C39 C38 C37 120.9(7) . . ?
C39 C38 H38A 119.6 . . ?
C37 C38 H38A 119.6 . . ?
C40 C39 C38 120.4(7) . . ?
C40 C39 H39A 119.8 . . ?
C38 C39 H39A 119.8 . . ?
C39 C40 C41 120.7(7) . . ?
C39 C40 H40A 119.6 . . ?
C41 C40 H40A 119.6 . . ?
C40 C41 C42 119.0(7) . . ?
C40 C41 H41A 120.5 . . ?
C42 C41 H41A 120.5 . . ?
C37 C42 C41 120.5(6) . . ?
C37 C42 H42A 119.7 . . ?
C41 C42 H42A 119.7 . . ?
N2 C43 C44 107.0(5) . . ?
N2 C43 H43A 110.3 . . ?
C44 C43 H43A 110.3 . . ?
N2 C43 H43B 110.3 . . ?
C44 C43 H43B 110.3 . . ?
H43A C43 H43B 108.6 . . ?
O10 C44 C43 109.4(5) . . ?
O10 C44 H44B 109.8 . . ?
C43 C44 H44B 109.8 . . ?
O10 C44 H44A 109.8 . . ?
C43 C44 H44A 109.8 . . ?
H44B C44 H44A 108.2 . . ?
O14 C45 C46 118.5(5) . . ?
O14 C45 C50 123.2(5) . . ?
C46 C45 C50 118.3(5) . . ?
C47 C46 C45 121.5(6) . . ?
C47 C46 H46A 119.2 . . ?
C45 C46 H46A 119.2 . . ?
C46 C47 C48 120.1(7) . . ?
C46 C47 H47A 119.9 . . ?
C48 C47 H47A 119.9 . . ?
C49 C48 C47 119.9(6) . . ?
C49 C48 H48A 120.0 . . ?
C47 C48 H48A 120.0 . . ?
C48 C49 C50 121.5(6) . . ?
C48 C49 H49A 119.2 . . ?
C50 C49 H49A 119.2 . . ?
C45 C50 C49 118.5(6) . . ?
C45 C50 C51 122.6(5) . . ?
C49 C50 C51 118.9(5) . . ?
N4 C51 C50 122.3(5) . . ?
N4 C51 C52 120.8(5) . . ?
C50 C51 C52 117.0(5) . . ?
C57 C52 C53 119.7(6) . . ?
C57 C52 C51 121.3(6) . . ?
C53 C52 C51 119.0(7) . . ?
C52 C53 C54 119.5(9) . . ?
C52 C53 H53A 120.2 . . ?
C54 C53 H53A 120.2 . . ?
C55 C54 C53 119.6(9) . . ?
C55 C54 H54A 120.2 . . ?
C53 C54 H54A 120.2 . . ?
C54 C55 C56 121.9(7) . . ?
C54 C55 H55A 119.0 . . ?
C56 C55 H55A 119.0 . . ?
C55 C56 C57 118.5(9) . . ?
C55 C56 H56A 120.7 . . ?
C57 C56 H56A 120.7 . . ?
C52 C57 C56 120.6(8) . . ?
C52 C57 H57A 119.7 . . ?
C56 C57 H57A 119.7 . . ?
N4 C58 C59 106.7(4) . . ?
N4 C58 H58A 110.4 . . ?
C59 C58 H58A 110.4 . . ?
N4 C58 H58B 110.4 . . ?
C59 C58 H58B 110.4 . . ?
H58A C58 H58B 108.6 . . ?
O13 C59 C58 107.7(5) . . ?
O13 C59 H59A 110.2 . . ?
C58 C59 H59A 110.2 . . ?
O13 C59 H59B 110.2 . . ?
C58 C59 H59B 110.2 . . ?
H59A C59 H59B 108.5 . . ?
O16 C60 O15 126.0(5) . . ?
O16 C60 C61 118.1(5) . . ?
O15 C60 C61 115.9(5) . . ?
C66 C61 C62 119.1(5) . . ?
C66 C61 C60 120.1(5) . . ?
C62 C61 C60 120.8(5) . . ?
C63 C62 C61 120.1(7) . . ?
C63 C62 H62A 119.9 . . ?
C61 C62 H62A 119.9 . . ?
C62 C63 C64 120.6(7) . . ?
C62 C63 H63A 119.7 . . ?
C64 C63 H63A 119.7 . . ?
C65 C64 C63 119.5(6) . . ?
C65 C64 H64A 120.3 . . ?
C63 C64 H64A 120.3 . . ?
C64 C65 C66 120.6(7) . . ?
C64 C65 H65A 119.7 . . ?
C66 C65 H65A 119.7 . . ?
C61 C66 C65 120.0(6) . . ?
C61 C66 H66A 120.0 . . ?
C65 C66 H66A 120.0 . . ?
O11 C67 C68 117.8(5) . . ?
O11 C67 C72 122.7(5) . . ?
C68 C67 C72 119.4(5) . . ?
C69 C68 C67 121.0(6) . . ?
C69 C68 H68A 119.5 . . ?
C67 C68 H68A 119.5 . . ?
C68 C69 C70 120.5(5) . . ?
C68 C69 H69A 119.8 . . ?
C70 C69 H69A 119.8 . . ?
C71 C70 C69 119.0(5) . . ?
C71 C70 H70A 120.5 . . ?
C69 C70 H70A 120.5 . . ?
C70 C71 C72 122.4(6) . . ?
C70 C71 H71A 118.8 . . ?
C72 C71 H71A 118.8 . . ?
C67 C72 C71 117.7(5) . . ?
C67 C72 C73 124.2(5) . . ?
C71 C72 C73 118.1(5) . . ?
N3 C73 C72 120.2(5) . . ?
N3 C73 C74 121.6(5) . . ?
C72 C73 C74 118.2(5) . . ?
C75 C74 C79 118.8(5) . . ?
C75 C74 C73 122.1(5) . . ?
C79 C74 C73 119.2(6) . . ?
C74 C75 C76 121.5(6) . . ?
C74 C75 H75A 119.3 . . ?
C76 C75 H75A 119.3 . . ?
C77 C76 C75 118.7(7) . . ?
C77 C76 H76A 120.7 . . ?
C75 C76 H76A 120.7 . . ?
C78 C77 C76 121.3(6) . . ?
C78 C77 H77A 119.4 . . ?
C76 C77 H77A 119.4 . . ?
C77 C78 C79 119.6(7) . . ?
C77 C78 H78A 120.2 . . ?
C79 C78 H78A 120.2 . . ?
C78 C79 C74 120.1(7) . . ?
C78 C79 H79A 120.0 . . ?
C74 C79 H79A 120.0 . . ?
N3 C80 C81 105.5(4) . . ?
N3 C80 H80A 110.6 . . ?
C81 C80 H80A 110.6 . . ?
N3 C80 H80B 110.6 . . ?
C81 C80 H80B 110.6 . . ?
H80A C80 H80B 108.8 . . ?
O12 C81 C80 109.0(5) . . ?
O12 C81 H81A 109.9 . . ?
C80 C81 H81A 109.9 . . ?
O12 C81 H81B 109.9 . . ?
C80 C81 H81B 109.9 . . ?
H81A C81 H81B 108.3 . . ?
O17 C82 O18 125.3(5) . . ?
O17 C82 C83 118.2(5) . . ?
O18 C82 C83 116.5(5) . . ?
C84 C83 C88 117.5(6) . . ?
C84 C83 C82 122.6(6) . . ?
C88 C83 C82 120.0(5) . . ?
C85 C84 C83 121.2(8) . . ?
C85 C84 H84A 119.4 . . ?
C83 C84 H84A 119.4 . . ?
C86 C85 C84 121.4(8) . . ?
C86 C85 H85A 119.3 . . ?
C84 C85 H85A 119.3 . . ?
C85 C86 C87 118.6(7) . . ?
C85 C86 H86A 120.7 . . ?
C87 C86 H86A 120.7 . . ?
C88 C87 C86 120.3(7) . . ?
C88 C87 H87A 119.8 . . ?
C86 C87 H87A 119.8 . . ?
C87 C88 C83 121.0(6) . . ?
C87 C88 H88A 119.5 . . ?
C83 C88 H88A 119.5 . . ?
Cl1 C89 Cl2 109.8(4) . . ?
Cl1 C89 H89A 109.7 . . ?
Cl2 C89 H89A 109.7 . . ?
Cl1 C89 H89B 109.7 . . ?
Cl2 C89 H89B 109.7 . . ?
H89A C89 H89B 108.2 . . ?
Cl4 C90 Cl3 112.3(4) . . ?
Cl4 C90 H90A 109.1 . . ?
Cl3 C90 H90A 109.1 . . ?
Cl4 C90 H90B 109.1 . . ?
Cl3 C90 H90B 109.1 . . ?
H90A C90 H90B 107.9 . . ?

loop_
_geom_bond_atom_site_label_1
_geom_bond_atom_site_label_2
_geom_bond_distance
_geom_bond_site_symmetry_2
_geom_bond_publ_flag
Fe1 O3 1.880(4) . ?
Fe1 O4 1.992(4) . ?
Fe1 O1 2.020(3) . ?
Fe1 O5 2.061(4) . ?
Fe1 O11 2.111(4) . ?
Fe1 N1 2.118(4) . ?
Fe2 O2 1.925(4) . ?
Fe2 O7 1.977(4) . ?
Fe2 O13 1.981(4) . ?
Fe2 O4 2.015(4) . ?
Fe2 O6 2.074(4) . ?
Fe2 O1 2.103(3) . ?
Fe3 O2 1.881(4) . ?
Fe3 O9 1.920(4) . ?
Fe3 O10 2.021(4) . ?
Fe3 O17 2.088(4) . ?
Fe3 O8 2.117(4) . ?
Fe3 N2 2.133(5) . ?
Fe4 O2 1.914(4) . ?
Fe4 O18 1.983(4) . ?
Fe4 O12 1.990(3) . ?
Fe4 O11 2.027(4) . ?
Fe4 O1 2.053(4) . ?
Fe4 N3 2.135(4) . ?
Fe5 O14 1.923(4) . ?
Fe5 O12 2.003(3) . ?
Fe5 O10 2.012(4) . ?
Fe5 O13 2.046(4) . ?
Fe5 O15 2.051(4) . ?
Fe5 N4 2.145(4) . ?
O3 C1 1.334(6) . ?
O4 C15 1.417(7) . ?
O5 C16 1.264(6) . ?
O6 C16 1.273(7) . ?
O7 C23 1.294(7) . ?
O8 C23 1.237(7) . ?
O9 C30 1.308(7) . ?
O10 C44 1.411(7) . ?
O11 C67 1.354(6) . ?
O12 C81 1.433(6) . ?
O13 C59 1.423(6) . ?
O14 C45 1.323(6) . ?
O15 C60 1.270(7) . ?
O16 C60 1.254(7) . ?
O17 C82 1.259(7) . ?
O18 C82 1.276(7) . ?
O1 H1 1.0201 . ?
N1 C7 1.306(7) . ?
N1 C14 1.476(7) . ?
N2 C36 1.292(7) . ?
N2 C43 1.474(7) . ?
N3 C73 1.284(7) . ?
N3 C80 1.479(6) . ?
N4 C51 1.300(7) . ?
N4 C58 1.462(7) . ?
C1 C2 1.383(8) . ?
C1 C6 1.420(8) . ?
C2 C3 1.383(8) . ?
C2 H2A 0.9500 . ?
C3 C4 1.386(9) . ?
C3 H3A 0.9500 . ?
C4 C5 1.360(9) . ?
C4 H4A 0.9500 . ?
C5 C6 1.423(8) . ?
C5 H5A 0.9500 . ?
C6 C7 1.441(8) . ?
C7 C8 1.516(7) . ?
C8 C9 1.384(9) . ?
C8 C13 1.388(8) . ?
C9 C10 1.399(9) . ?
C9 H9A 0.9500 . ?
C10 C11 1.395(11) . ?
C10 H10A 0.9500 . ?
C11 C12 1.389(12) . ?
C11 H11A 0.9500 . ?
C12 C13 1.385(9) . ?
C12 H12A 0.9500 . ?
C13 H13A 0.9500 . ?
C14 C15 1.499(8) . ?
C14 H14A 0.9900 . ?
C14 H14B 0.9900 . ?
C15 H15B 0.9900 . ?
C15 H15A 0.9900 . ?
C16 C17 1.492(8) . ?
C17 C18 1.368(8) . ?
C17 C22 1.403(9) . ?
C18 C19 1.392(9) . ?
C18 H18A 0.9500 . ?
C19 C20 1.380(11) . ?
C19 H19A 0.9500 . ?
C20 C21 1.368(11) . ?
C20 H20A 0.9500 . ?
C21 C22 1.376(9) . ?
C21 H21A 0.9500 . ?
C22 H22A 0.9500 . ?
C23 C24 1.485(8) . ?
C24 C29 1.382(9) . ?
C24 C25 1.406(8) . ?
C25 C26 1.380(9) . ?
C25 H25A 0.9500 . ?
C26 C27 1.368(10) . ?
C26 H26A 0.9500 . ?
C27 C28 1.408(9) . ?
C27 H27A 0.9500 . ?
C28 C29 1.377(8) . ?
C28 H28A 0.9500 . ?
C29 H29A 0.9500 . ?
C30 C31 1.402(8) . ?
C30 C35 1.426(8) . ?
C31 C32 1.383(9) . ?
C31 H31A 0.9500 . ?
C32 C33 1.385(10) . ?
C32 H32A 0.9500 . ?
C33 C34 1.348(9) . ?
C33 H33A 0.9500 . ?
C34 C35 1.413(8) . ?
C34 H34A 0.9500 . ?
C35 C36 1.458(8) . ?
C36 C37 1.508(8) . ?
C37 C42 1.378(9) . ?
C37 C38 1.388(9) . ?
C38 C39 1.371(9) . ?
C38 H38A 0.9500 . ?
C39 C40 1.354(11) . ?
C39 H39A 0.9500 . ?
C40 C41 1.376(11) . ?
C40 H40A 0.9500 . ?
C41 C42 1.403(10) . ?
C41 H41A 0.9500 . ?
C42 H42A 0.9500 . ?
C43 C44 1.519(8) . ?
C43 H43A 0.9900 . ?
C43 H43B 0.9900 . ?
C44 H44B 0.9900 . ?
C44 H44A 0.9900 . ?
C45 C46 1.401(9) . ?
C45 C50 1.420(8) . ?
C46 C47 1.385(8) . ?
C46 H46A 0.9500 . ?
C47 C48 1.387(10) . ?
C47 H47A 0.9500 . ?
C48 C49 1.365(10) . ?
C48 H48A 0.9500 . ?
C49 C50 1.422(8) . ?
C49 H49A 0.9500 . ?
C50 C51 1.458(8) . ?
C51 C52 1.503(8) . ?
C52 C57 1.379(10) . ?
C52 C53 1.380(10) . ?
C53 C54 1.406(11) . ?
C53 H53A 0.9500 . ?
C54 C55 1.345(15) . ?
C54 H54A 0.9500 . ?
C55 C56 1.379(15) . ?
C55 H55A 0.9500 . ?
C56 C57 1.389(10) . ?
C56 H56A 0.9500 . ?
C57 H57A 0.9500 . ?
C58 C59 1.513(8) . ?
C58 H58A 0.9900 . ?
C58 H58B 0.9900 . ?
C59 H59A 0.9900 . ?
C59 H59B 0.9900 . ?
C60 C61 1.493(7) . ?
C61 C66 1.387(9) . ?
C61 C62 1.391(8) . ?
C62 C63 1.370(9) . ?
C62 H62A 0.9500 . ?
C63 C64 1.395(11) . ?
C63 H63A 0.9500 . ?
C64 C65 1.358(11) . ?
C64 H64A 0.9500 . ?
C65 C66 1.393(8) . ?
C65 H65A 0.9500 . ?
C66 H66A 0.9500 . ?
C67 C68 1.403(7) . ?
C67 C72 1.403(8) . ?
C68 C69 1.375(8) . ?
C68 H68A 0.9500 . ?
C69 C70 1.384(9) . ?
C69 H69A 0.9500 . ?
C70 C71 1.373(8) . ?
C70 H70A 0.9500 . ?
C71 C72 1.411(8) . ?
C71 H71A 0.9500 . ?
C72 C73 1.485(7) . ?
C73 C74 1.489(8) . ?
C74 C75 1.380(9) . ?
C74 C79 1.401(9) . ?
C75 C76 1.384(9) . ?
C75 H75A 0.9500 . ?
C76 C77 1.380(10) . ?
C76 H76A 0.9500 . ?
C77 C78 1.375(11) . ?
C77 H77A 0.9500 . ?
C78 C79 1.384(10) . ?
C78 H78A 0.9500 . ?
C79 H79A 0.9500 . ?
C80 C81 1.513(8) . ?
C80 H80A 0.9900 . ?
C80 H80B 0.9900 . ?
C81 H81A 0.9900 . ?
C81 H81B 0.9900 . ?
C82 C83 1.486(8) . ?
C83 C84 1.372(10) . ?
C83 C88 1.393(9) . ?
C84 C85 1.365(12) . ?
C84 H84A 0.9500 . ?
C85 C86 1.361(12) . ?
C85 H85A 0.9500 . ?
C86 C87 1.378(11) . ?
C86 H86A 0.9500 . ?
C87 C88 1.372(10) . ?
C87 H87A 0.9500 . ?
C88 H88A 0.9500 . ?
Cl1 C89 1.710(9) . ?
Cl2 C89 1.758(8) . ?
C89 H89A 0.9900 . ?
C89 H89B 0.9900 . ?
Cl3 C90 1.754(7) . ?
Cl4 C90 1.748(8) . ?
C90 H90A 0.9900 . ?
C90 H90B 0.9900 . ?
C91 O19 1.319(19) . ?
C91 H91A 0.9800 . ?
C91 H91B 0.9800 . ?
C91 H91C 0.9800 . ?
O19 H19 0.8400 . ?
O21 O21 1.68(3) 2_556 ?

loop_
_geom_torsion_atom_site_label_1
_geom_torsion_atom_site_label_2
_geom_torsion_atom_site_label_3
_geom_torsion_atom_site_label_4
_geom_torsion
_geom_torsion_site_symmetry_1
_geom_torsion_site_symmetry_2
_geom_torsion_site_symmetry_3
_geom_torsion_site_symmetry_4
_geom_torsion_publ_flag
O4 Fe1 O3 C1 -14.9(10) . . . . ?
O1 Fe1 O3 C1 156.7(5) . . . . ?
O5 Fe1 O3 C1 -118.1(5) . . . . ?
O11 Fe1 O3 C1 81.0(5) . . . . ?
N1 Fe1 O3 C1 -19.2(5) . . . . ?
O3 Fe1 O4 C15 -38.0(8) . . . . ?
O1 Fe1 O4 C15 149.8(3) . . . . ?
O5 Fe1 O4 C15 65.4(3) . . . . ?
O11 Fe1 O4 C15 -134.5(3) . . . . ?
N1 Fe1 O4 C15 -33.6(3) . . . . ?
O3 Fe1 O4 Fe2 -175.3(6) . . . . ?
O1 Fe1 O4 Fe2 12.51(16) . . . . ?
O5 Fe1 O4 Fe2 -71.91(17) . . . . ?
O11 Fe1 O4 Fe2 88.22(17) . . . . ?
N1 Fe1 O4 Fe2 -170.9(2) . . . . ?
O2 Fe2 O4 C15 140.4(4) . . . . ?
O7 Fe2 O4 C15 39.9(4) . . . . ?
O13 Fe2 O4 C15 -117.3(9) . . . . ?
O6 Fe2 O4 C15 -52.0(4) . . . . ?
O1 Fe2 O4 C15 -138.8(4) . . . . ?
O2 Fe2 O4 Fe1 -92.92(17) . . . . ?
O7 Fe2 O4 Fe1 166.57(18) . . . . ?
O13 Fe2 O4 Fe1 9.4(10) . . . . ?
O6 Fe2 O4 Fe1 74.66(17) . . . . ?
O1 Fe2 O4 Fe1 -12.09(16) . . . . ?
O3 Fe1 O5 C16 -153.6(4) . . . . ?
O4 Fe1 O5 C16 41.4(4) . . . . ?
O1 Fe1 O5 C16 -40.9(4) . . . . ?
O11 Fe1 O5 C16 -47.4(7) . . . . ?
N1 Fe1 O5 C16 119.9(4) . . . . ?
O2 Fe2 O6 C16 30.5(9) . . . . ?
O7 Fe2 O6 C16 -147.3(4) . . . . ?
O13 Fe2 O6 C16 115.5(4) . . . . ?
O4 Fe2 O6 C16 -54.5(4) . . . . ?
O1 Fe2 O6 C16 25.5(4) . . . . ?
O2 Fe2 O7 C23 38.4(4) . . . . ?
O13 Fe2 O7 C23 -53.4(4) . . . . ?
O4 Fe2 O7 C23 130.9(4) . . . . ?
O6 Fe2 O7 C23 -142.1(4) . . . . ?
O1 Fe2 O7 C23 141.2(11) . . . . ?
O2 Fe3 O8 C23 34.2(5) . . . . ?
O9 Fe3 O8 C23 -64.7(5) . . . . ?
O10 Fe3 O8 C23 129.9(5) . . . . ?
O17 Fe3 O8 C23 -157.5(8) . . . . ?
N2 Fe3 O8 C23 -149.8(5) . . . . ?
O2 Fe3 O9 C30 -153.2(6) . . . . ?
O10 Fe3 O9 C30 7.6(11) . . . . ?
O17 Fe3 O9 C30 111.8(6) . . . . ?
O8 Fe3 O9 C30 -58.3(6) . . . . ?
N2 Fe3 O9 C30 26.5(6) . . . . ?
O14 Fe5 O10 C44 47.4(5) . . . . ?
O12 Fe5 O10 C44 142.3(5) . . . . ?
O13 Fe5 O10 C44 -115.2(4) . . . . ?
O15 Fe5 O10 C44 159(3) . . . . ?
N4 Fe5 O10 C44 -36.6(5) . . . . ?
O14 Fe5 O10 Fe3 -148.0(2) . . . . ?
O12 Fe5 O10 Fe3 -53.1(2) . . . . ?
O13 Fe5 O10 Fe3 49.5(2) . . . . ?
O15 Fe5 O10 Fe3 -36(3) . . . . ?
N4 Fe5 O10 Fe3 128.0(2) . . . . ?
O2 Fe3 O10 C44 167.4(4) . . . . ?
O9 Fe3 O10 C44 6.6(9) . . . . ?
O17 Fe3 O10 C44 -98.0(4) . . . . ?
O8 Fe3 O10 C44 72.5(4) . . . . ?
N2 Fe3 O10 C44 -12.6(4) . . . . ?
O2 Fe3 O10 Fe5 1.8(3) . . . . ?
O9 Fe3 O10 Fe5 -159.1(6) . . . . ?
O17 Fe3 O10 Fe5 96.3(2) . . . . ?
O8 Fe3 O10 Fe5 -93.2(2) . . . . ?
N2 Fe3 O10 Fe5 -178.2(3) . . . . ?
O2 Fe4 O11 C67 -146.0(4) . . . . ?
O18 Fe4 O11 C67 -47.2(4) . . . . ?
O12 Fe4 O11 C67 73.5(6) . . . . ?
O1 Fe4 O11 C67 134.7(4) . . . . ?
N3 Fe4 O11 C67 42.4(4) . . . . ?
O2 Fe4 O11 Fe1 71.59(17) . . . . ?
O18 Fe4 O11 Fe1 170.32(16) . . . . ?
O12 Fe4 O11 Fe1 -68.9(5) . . . . ?
O1 Fe4 O11 Fe1 -7.74(14) . . . . ?
N3 Fe4 O11 Fe1 -100.03(18) . . . . ?
O3 Fe1 O11 C67 -22.9(4) . . . . ?
O4 Fe1 O11 C67 141.8(4) . . . . ?
O1 Fe1 O11 C67 -135.6(4) . . . . ?
O5 Fe1 O11 C67 -128.9(5) . . . . ?
N1 Fe1 O11 C67 63.8(4) . . . . ?
O3 Fe1 O11 Fe4 120.61(16) . . . . ?
O4 Fe1 O11 Fe4 -74.72(16) . . . . ?
O1 Fe1 O11 Fe4 7.91(14) . . . . ?
O5 Fe1 O11 Fe4 14.6(5) . . . . ?
N1 Fe1 O11 Fe4 -152.67(16) . . . . ?
O2 Fe4 O12 C81 173.1(4) . . . . ?
O18 Fe4 O12 C81 75.8(4) . . . . ?
O11 Fe4 O12 C81 -45.2(7) . . . . ?
O1 Fe4 O12 C81 -104.0(4) . . . . ?
N3 Fe4 O12 C81 -13.9(4) . . . . ?
O2 Fe4 O12 Fe5 -31.2(2) . . . . ?
O18 Fe4 O12 Fe5 -128.5(2) . . . . ?
O11 Fe4 O12 Fe5 110.5(5) . . . . ?
O1 Fe4 O12 Fe5 51.7(2) . . . . ?
N3 Fe4 O12 Fe5 141.8(2) . . . . ?
O14 Fe5 O12 C81 -37.4(4) . . . . ?
O10 Fe5 O12 C81 -130.1(4) . . . . ?
O13 Fe5 O12 C81 139.9(4) . . . . ?
O15 Fe5 O12 C81 50.7(4) . . . . ?
N4 Fe5 O12 C81 38.9(19) . . . . ?
O14 Fe5 O12 Fe4 168.3(2) . . . . ?
O10 Fe5 O12 Fe4 75.5(2) . . . . ?
O13 Fe5 O12 Fe4 -14.5(2) . . . . ?
O15 Fe5 O12 Fe4 -103.6(2) . . . . ?
N4 Fe5 O12 Fe4 -115.4(17) . . . . ?
O2 Fe2 O13 C59 -154.1(4) . . . . ?
O7 Fe2 O13 C59 -53.5(4) . . . . ?
O4 Fe2 O13 C59 103.5(9) . . . . ?
O6 Fe2 O13 C59 38.4(4) . . . . ?
O1 Fe2 O13 C59 124.6(4) . . . . ?
O2 Fe2 O13 Fe5 25.2(2) . . . . ?
O7 Fe2 O13 Fe5 125.8(2) . . . . ?
O4 Fe2 O13 Fe5 -77.2(9) . . . . ?
O6 Fe2 O13 Fe5 -142.4(2) . . . . ?
O1 Fe2 O13 Fe5 -56.1(2) . . . . ?
O14 Fe5 O13 C59 8.7(7) . . . . ?
O12 Fe5 O13 C59 -162.3(3) . . . . ?
O10 Fe5 O13 C59 108.4(4) . . . . ?
O15 Fe5 O13 C59 -74.6(4) . . . . ?
N4 Fe5 O13 C59 11.8(4) . . . . ?
O14 Fe5 O13 Fe2 -170.6(4) . . . . ?
O12 Fe5 O13 Fe2 18.4(3) . . . . ?
O10 Fe5 O13 Fe2 -70.9(2) . . . . ?
O15 Fe5 O13 Fe2 106.1(2) . . . . ?
N4 Fe5 O13 Fe2 -167.5(3) . . . . ?
O12 Fe5 O14 C45 133.9(4) . . . . ?
O10 Fe5 O14 C45 -136.7(4) . . . . ?
O13 Fe5 O14 C45 -37.3(8) . . . . ?
O15 Fe5 O14 C45 46.1(4) . . . . ?
N4 Fe5 O14 C45 -40.4(4) . . . . ?
O14 Fe5 O15 C60 -172.5(5) . . . . ?
O12 Fe5 O15 C60 92.5(5) . . . . ?
O10 Fe5 O15 C60 75(3) . . . . ?
O13 Fe5 O15 C60 -10.0(5) . . . . ?
N4 Fe5 O15 C60 -88.7(5) . . . . ?
O2 Fe3 O17 C82 -3.8(5) . . . . ?
O9 Fe3 O17 C82 95.6(5) . . . . ?
O10 Fe3 O17 C82 -99.9(5) . . . . ?
O8 Fe3 O17 C82 -172.1(8) . . . . ?
N2 Fe3 O17 C82 -179.8(5) . . . . ?
O2 Fe4 O18 C82 -45.2(5) . . . . ?
O12 Fe4 O18 C82 46.4(5) . . . . ?
O11 Fe4 O18 C82 -149.2(4) . . . . ?
O1 Fe4 O18 C82 -135.3(10) . . . . ?
N3 Fe4 O18 C82 127.5(4) . . . . ?
O9 Fe3 O2 Fe4 -115.5(2) . . . . ?
O10 Fe3 O2 Fe4 69.7(2) . . . . ?
O17 Fe3 O2 Fe4 -21.3(2) . . . . ?
O8 Fe3 O2 Fe4 156.7(2) . . . . ?
N2 Fe3 O2 Fe4 69(3) . . . . ?
O9 Fe3 O2 Fe2 99.6(2) . . . . ?
O10 Fe3 O2 Fe2 -75.2(2) . . . . ?
O17 Fe3 O2 Fe2 -166.2(2) . . . . ?
O8 Fe3 O2 Fe2 11.8(2) . . . . ?
N2 Fe3 O2 Fe2 -75(3) . . . . ?
O18 Fe4 O2 Fe3 38.2(2) . . . . ?
O12 Fe4 O2 Fe3 -55.7(2) . . . . ?
O11 Fe4 O2 Fe3 135.7(2) . . . . ?
O1 Fe4 O2 Fe3 -149.7(2) . . . . ?
N3 Fe4 O2 Fe3 -97.3(10) . . . . ?
O18 Fe4 O2 Fe2 -171.40(16) . . . . ?
O12 Fe4 O2 Fe2 94.64(17) . . . . ?
O11 Fe4 O2 Fe2 -73.96(18) . . . . ?
O1 Fe4 O2 Fe2 0.62(15) . . . . ?
N3 Fe4 O2 Fe2 53.0(10) . . . . ?
O7 Fe2 O2 Fe3 -36.2(2) . . . . ?
O13 Fe2 O2 Fe3 61.2(2) . . . . ?
O4 Fe2 O2 Fe3 -129.5(2) . . . . ?
O6 Fe2 O2 Fe3 146.1(6) . . . . ?
O1 Fe2 O2 Fe3 151.0(2) . . . . ?
O7 Fe2 O2 Fe4 172.11(16) . . . . ?
O13 Fe2 O2 Fe4 -90.42(17) . . . . ?
O4 Fe2 O2 Fe4 78.83(17) . . . . ?
O6 Fe2 O2 Fe4 -5.6(8) . . . . ?
O1 Fe2 O2 Fe4 -0.61(15) . . . . ?
O3 Fe1 O1 Fe4 -95.40(18) . . . . ?
O4 Fe1 O1 Fe4 82.37(17) . . . . ?
O5 Fe1 O1 Fe4 174.40(17) . . . . ?
O11 Fe1 O1 Fe4 -7.88(14) . . . . ?
N1 Fe1 O1 Fe4 72.3(5) . . . . ?
O3 Fe1 O1 Fe2 170.37(15) . . . . ?
O4 Fe1 O1 Fe2 -11.87(15) . . . . ?
O5 Fe1 O1 Fe2 80.16(15) . . . . ?
O11 Fe1 O1 Fe2 -102.12(15) . . . . ?
N1 Fe1 O1 Fe2 -21.9(5) . . . . ?
O2 Fe4 O1 Fe1 -97.13(16) . . . . ?
O18 Fe4 O1 Fe1 -6.0(12) . . . . ?
O12 Fe4 O1 Fe1 172.32(15) . . . . ?
O11 Fe4 O1 Fe1 8.17(15) . . . . ?
N3 Fe4 O1 Fe1 91.13(17) . . . . ?
O2 Fe4 O1 Fe2 -0.56(13) . . . . ?
O18 Fe4 O1 Fe2 90.6(11) . . . . ?
O12 Fe4 O1 Fe2 -91.11(14) . . . . ?
O11 Fe4 O1 Fe2 104.74(15) . . . . ?
N3 Fe4 O1 Fe2 -172.30(15) . . . . ?
O2 Fe2 O1 Fe1 105.34(15) . . . . ?
O7 Fe2 O1 Fe1 1.4(13) . . . . ?
O13 Fe2 O1 Fe1 -164.17(16) . . . . ?
O4 Fe2 O1 Fe1 11.82(15) . . . . ?
O6 Fe2 O1 Fe1 -75.74(15) . . . . ?
O2 Fe2 O1 Fe4 0.55(13) . . . . ?
O7 Fe2 O1 Fe4 -103.4(12) . . . . ?
O13 Fe2 O1 Fe4 91.04(15) . . . . ?
O4 Fe2 O1 Fe4 -92.97(15) . . . . ?
O6 Fe2 O1 Fe4 179.48(15) . . . . ?
O3 Fe1 N1 C7 14.5(5) . . . . ?
O4 Fe1 N1 C7 -164.3(5) . . . . ?
O1 Fe1 N1 C7 -154.1(5) . . . . ?
O5 Fe1 N1 C7 106.2(5) . . . . ?
O11 Fe1 N1 C7 -78.1(5) . . . . ?
O3 Fe1 N1 C14 -170.1(4) . . . . ?
O4 Fe1 N1 C14 11.1(4) . . . . ?
O1 Fe1 N1 C14 21.3(7) . . . . ?
O5 Fe1 N1 C14 -78.4(4) . . . . ?
O11 Fe1 N1 C14 97.3(4) . . . . ?
O2 Fe3 N2 C36 168(2) . . . . ?
O9 Fe3 N2 C36 -6.6(5) . . . . ?
O10 Fe3 N2 C36 168.2(5) . . . . ?
O17 Fe3 N2 C36 -100.5(5) . . . . ?
O8 Fe3 N2 C36 80.8(5) . . . . ?
O2 Fe3 N2 C43 -15(3) . . . . ?
O9 Fe3 N2 C43 169.9(4) . . . . ?
O10 Fe3 N2 C43 -15.3(4) . . . . ?
O17 Fe3 N2 C43 76.1(4) . . . . ?
O8 Fe3 N2 C43 -102.6(4) . . . . ?
O2 Fe4 N3 C73 -154.4(8) . . . . ?
O18 Fe4 N3 C73 69.6(5) . . . . ?
O12 Fe4 N3 C73 163.4(5) . . . . ?
O11 Fe4 N3 C73 -25.9(5) . . . . ?
O1 Fe4 N3 C73 -102.5(5) . . . . ?
O2 Fe4 N3 C80 26.2(12) . . . . ?
O18 Fe4 N3 C80 -109.8(4) . . . . ?
O12 Fe4 N3 C80 -16.0(4) . . . . ?
O11 Fe4 N3 C80 154.6(4) . . . . ?
O1 Fe4 N3 C80 78.0(4) . . . . ?
O14 Fe5 N4 C51 30.6(5) . . . . ?
O12 Fe5 N4 C51 -46(2) . . . . ?
O10 Fe5 N4 C51 122.7(5) . . . . ?
O13 Fe5 N4 C51 -148.4(5) . . . . ?
O15 Fe5 N4 C51 -58.1(5) . . . . ?
O14 Fe5 N4 C58 -163.0(4) . . . . ?
O12 Fe5 N4 C58 120.1(17) . . . . ?
O10 Fe5 N4 C58 -70.9(4) . . . . ?
O13 Fe5 N4 C58 18.0(3) . . . . ?
O15 Fe5 N4 C58 108.3(4) . . . . ?
Fe1 O3 C1 C2 -167.5(4) . . . . ?
Fe1 O3 C1 C6 14.3(8) . . . . ?
O3 C1 C2 C3 176.3(6) . . . . ?
C6 C1 C2 C3 -5.4(9) . . . . ?
C1 C2 C3 C4 1.0(11) . . . . ?
C2 C3 C4 C5 3.2(12) . . . . ?
C3 C4 C5 C6 -3.1(11) . . . . ?
O3 C1 C6 C5 -176.5(5) . . . . ?
C2 C1 C6 C5 5.4(8) . . . . ?
O3 C1 C6 C7 3.3(9) . . . . ?
C2 C1 C6 C7 -174.8(6) . . . . ?
C4 C5 C6 C1 -1.2(9) . . . . ?
C4 C5 C6 C7 179.0(6) . . . . ?
C14 N1 C7 C6 179.0(5) . . . . ?
Fe1 N1 C7 C6 -5.9(8) . . . . ?
C14 N1 C7 C8 -1.7(8) . . . . ?
Fe1 N1 C7 C8 173.4(4) . . . . ?
C1 C6 C7 N1 -6.1(9) . . . . ?
C5 C6 C7 N1 173.7(5) . . . . ?
C1 C6 C7 C8 174.5(5) . . . . ?
C5 C6 C7 C8 -5.7(8) . . . . ?
N1 C7 C8 C9 107.6(6) . . . . ?
C6 C7 C8 C9 -73.1(7) . . . . ?
N1 C7 C8 C13 -73.2(7) . . . . ?
C6 C7 C8 C13 106.2(6) . . . . ?
C13 C8 C9 C10 0.3(9) . . . . ?
C7 C8 C9 C10 179.6(5) . . . . ?
C8 C9 C10 C11 0.7(10) . . . . ?
C9 C10 C11 C12 -1.1(10) . . . . ?
C10 C11 C12 C13 0.5(11) . . . . ?
C11 C12 C13 C8 0.5(11) . . . . ?
C9 C8 C13 C12 -0.9(10) . . . . ?
C7 C8 C13 C12 179.8(6) . . . . ?
C7 N1 C14 C15 -172.6(5) . . . . ?
Fe1 N1 C14 C15 11.6(6) . . . . ?
Fe1 O4 C15 C14 50.3(5) . . . . ?
Fe2 O4 C15 C14 172.2(3) . . . . ?
N1 C14 C15 O4 -38.7(7) . . . . ?
Fe1 O5 C16 O6 -14.6(8) . . . . ?
Fe1 O5 C16 C17 164.8(4) . . . . ?
Fe2 O6 C16 O5 23.0(8) . . . . ?
Fe2 O6 C16 C17 -156.5(4) . . . . ?
O5 C16 C17 C18 -173.7(5) . . . . ?
O6 C16 C17 C18 5.8(8) . . . . ?
O5 C16 C17 C22 3.4(8) . . . . ?
O6 C16 C17 C22 -177.1(5) . . . . ?
C22 C17 C18 C19 -1.4(10) . . . . ?
C16 C17 C18 C19 175.7(6) . . . . ?
C17 C18 C19 C20 0.2(11) . . . . ?
C18 C19 C20 C21 0.9(12) . . . . ?
C19 C20 C21 C22 -0.8(12) . . . . ?
C20 C21 C22 C17 -0.4(11) . . . . ?
C18 C17 C22 C21 1.5(10) . . . . ?
C16 C17 C22 C21 -175.7(6) . . . . ?
Fe3 O8 C23 O7 -41.7(7) . . . . ?
Fe3 O8 C23 C24 138.9(4) . . . . ?
Fe2 O7 C23 O8 -2.6(7) . . . . ?
Fe2 O7 C23 C24 176.7(3) . . . . ?
O8 C23 C24 C29 -176.5(5) . . . . ?
O7 C23 C24 C29 4.1(7) . . . . ?
O8 C23 C24 C25 3.4(8) . . . . ?
O7 C23 C24 C25 -176.0(5) . . . . ?
C29 C24 C25 C26 -1.1(8) . . . . ?
C23 C24 C25 C26 179.0(5) . . . . ?
C24 C25 C26 C27 1.4(9) . . . . ?
C25 C26 C27 C28 -0.1(10) . . . . ?
C26 C27 C28 C29 -1.4(9) . . . . ?
C27 C28 C29 C24 1.7(8) . . . . ?
C25 C24 C29 C28 -0.4(8) . . . . ?
C23 C24 C29 C28 179.4(5) . . . . ?
Fe3 O9 C30 C31 151.5(5) . . . . ?
Fe3 O9 C30 C35 -29.6(9) . . . . ?
O9 C30 C31 C32 177.1(7) . . . . ?
C35 C30 C31 C32 -1.9(10) . . . . ?
C30 C31 C32 C33 0.5(12) . . . . ?
C31 C32 C33 C34 -0.7(12) . . . . ?
C32 C33 C34 C35 2.4(12) . . . . ?
C33 C34 C35 C30 -3.7(10) . . . . ?
C33 C34 C35 C36 176.5(7) . . . . ?
O9 C30 C35 C34 -175.6(6) . . . . ?
C31 C30 C35 C34 3.3(9) . . . . ?
O9 C30 C35 C36 4.1(9) . . . . ?
C31 C30 C35 C36 -176.9(6) . . . . ?
C43 N2 C36 C35 174.4(5) . . . . ?
Fe3 N2 C36 C35 -9.4(8) . . . . ?
C43 N2 C36 C37 -6.2(8) . . . . ?
Fe3 N2 C36 C37 170.0(4) . . . . ?
C34 C35 C36 N2 -166.1(6) . . . . ?
C30 C35 C36 N2 14.1(9) . . . . ?
C34 C35 C36 C37 14.4(8) . . . . ?
C30 C35 C36 C37 -165.3(5) . . . . ?
N2 C36 C37 C42 -69.2(7) . . . . ?
C35 C36 C37 C42 110.2(6) . . . . ?
N2 C36 C37 C38 110.4(7) . . . . ?
C35 C36 C37 C38 -70.2(7) . . . . ?
C42 C37 C38 C39 -1.5(9) . . . . ?
C36 C37 C38 C39 178.9(5) . . . . ?
C37 C38 C39 C40 2.2(9) . . . . ?
C38 C39 C40 C41 -1.6(10) . . . . ?
C39 C40 C41 C42 0.4(10) . . . . ?
C38 C37 C42 C41 0.3(9) . . . . ?
C36 C37 C42 C41 179.9(6) . . . . ?
C40 C41 C42 C37 0.2(10) . . . . ?
C36 N2 C43 C44 -145.5(5) . . . . ?
Fe3 N2 C43 C44 37.6(6) . . . . ?
Fe5 O10 C44 C43 -156.8(4) . . . . ?
Fe3 O10 C44 C43 37.3(6) . . . . ?
N2 C43 C44 O10 -48.9(7) . . . . ?
Fe5 O14 C45 C46 -147.9(4) . . . . ?
Fe5 O14 C45 C50 34.0(8) . . . . ?
O14 C45 C46 C47 -179.8(6) . . . . ?
C50 C45 C46 C47 -1.7(10) . . . . ?
C45 C46 C47 C48 -0.5(11) . . . . ?
C46 C47 C48 C49 1.1(13) . . . . ?
C47 C48 C49 C50 0.6(12) . . . . ?
O14 C45 C50 C49 -178.7(6) . . . . ?
C46 C45 C50 C49 3.3(9) . . . . ?
O14 C45 C50 C51 -0.2(9) . . . . ?
C46 C45 C50 C51 -178.3(6) . . . . ?
C48 C49 C50 C45 -2.8(11) . . . . ?
C48 C49 C50 C51 178.7(7) . . . . ?
C58 N4 C51 C50 -178.7(5) . . . . ?
Fe5 N4 C51 C50 -14.0(8) . . . . ?
C58 N4 C51 C52 0.3(8) . . . . ?
Fe5 N4 C51 C52 164.9(4) . . . . ?
C45 C50 C51 N4 -7.8(9) . . . . ?
C49 C50 C51 N4 170.6(6) . . . . ?
C45 C50 C51 C52 173.2(6) . . . . ?
C49 C50 C51 C52 -8.4(9) . . . . ?
N4 C51 C52 C57 -80.0(8) . . . . ?
C50 C51 C52 C57 99.0(7) . . . . ?
N4 C51 C52 C53 101.9(7) . . . . ?
C50 C51 C52 C53 -79.2(7) . . . . ?
C57 C52 C53 C54 1.4(11) . . . . ?
C51 C52 C53 C54 179.6(7) . . . . ?
C52 C53 C54 C55 0.4(13) . . . . ?
C53 C54 C55 C56 -2.1(14) . . . . ?
C54 C55 C56 C57 1.9(14) . . . . ?
C53 C52 C57 C56 -1.6(11) . . . . ?
C51 C52 C57 C56 -179.8(7) . . . . ?
C55 C56 C57 C52 -0.1(12) . . . . ?
C51 N4 C58 C59 124.7(6) . . . . ?
Fe5 N4 C58 C59 -42.2(5) . . . . ?
Fe2 O13 C59 C58 141.2(4) . . . . ?
Fe5 O13 C59 C58 -38.2(5) . . . . ?
N4 C58 C59 O13 52.1(6) . . . . ?
Fe5 O15 C60 O16 -45.4(8) . . . . ?
Fe5 O15 C60 C61 133.6(4) . . . . ?
O16 C60 C61 C66 19.0(8) . . . . ?
O15 C60 C61 C66 -160.1(5) . . . . ?
O16 C60 C61 C62 -162.9(5) . . . . ?
O15 C60 C61 C62 18.0(8) . . . . ?
C66 C61 C62 C63 1.3(9) . . . . ?
C60 C61 C62 C63 -176.8(6) . . . . ?
C61 C62 C63 C64 -0.2(11) . . . . ?
C62 C63 C64 C65 0.5(12) . . . . ?
C63 C64 C65 C66 -1.9(11) . . . . ?
C62 C61 C66 C65 -2.8(9) . . . . ?
C60 C61 C66 C65 175.4(6) . . . . ?
C64 C65 C66 C61 3.1(10) . . . . ?
Fe4 O11 C67 C68 144.5(4) . . . . ?
Fe1 O11 C67 C68 -79.9(5) . . . . ?
Fe4 O11 C67 C72 -38.6(7) . . . . ?
Fe1 O11 C67 C72 96.9(6) . . . . ?
O11 C67 C68 C69 177.2(5) . . . . ?
C72 C67 C68 C69 0.3(9) . . . . ?
C67 C68 C69 C70 0.0(10) . . . . ?
C68 C69 C70 C71 0.1(10) . . . . ?
C69 C70 C71 C72 -0.5(10) . . . . ?
O11 C67 C72 C71 -177.4(5) . . . . ?
C68 C67 C72 C71 -0.6(8) . . . . ?
O11 C67 C72 C73 0.0(9) . . . . ?
C68 C67 C72 C73 176.8(5) . . . . ?
C70 C71 C72 C67 0.8(9) . . . . ?
C70 C71 C72 C73 -176.8(6) . . . . ?
C80 N3 C73 C72 -177.9(5) . . . . ?
Fe4 N3 C73 C72 2.8(8) . . . . ?
C80 N3 C73 C74 2.0(9) . . . . ?
Fe4 N3 C73 C74 -177.4(4) . . . . ?
C67 C72 C73 N3 18.2(9) . . . . ?
C71 C72 C73 N3 -164.3(6) . . . . ?
C67 C72 C73 C74 -161.6(6) . . . . ?
C71 C72 C73 C74 15.9(8) . . . . ?
N3 C73 C74 C75 66.1(8) . . . . ?
C72 C73 C74 C75 -114.1(6) . . . . ?
N3 C73 C74 C79 -114.7(7) . . . . ?
C72 C73 C74 C79 65.1(8) . . . . ?
C79 C74 C75 C76 2.4(9) . . . . ?
C73 C74 C75 C76 -178.4(5) . . . . ?
C74 C75 C76 C77 -0.1(9) . . . . ?
C75 C76 C77 C78 -1.8(12) . . . . ?
C76 C77 C78 C79 1.3(14) . . . . ?
C77 C78 C79 C74 1.1(13) . . . . ?
C75 C74 C79 C78 -2.9(10) . . . . ?
C73 C74 C79 C78 177.8(7) . . . . ?
C73 N3 C80 C81 -139.1(5) . . . . ?
Fe4 N3 C80 C81 40.4(5) . . . . ?
Fe4 O12 C81 C80 41.2(5) . . . . ?
Fe5 O12 C81 C80 -116.0(4) . . . . ?
N3 C80 C81 O12 -53.6(6) . . . . ?
Fe3 O17 C82 O18 -1.6(8) . . . . ?
Fe3 O17 C82 C83 177.4(3) . . . . ?
Fe4 O18 C82 O17 31.5(7) . . . . ?
Fe4 O18 C82 C83 -147.4(4) . . . . ?
O17 C82 C83 C84 12.4(8) . . . . ?
O18 C82 C83 C84 -168.6(6) . . . . ?
O17 C82 C83 C88 -166.6(5) . . . . ?
O18 C82 C83 C88 12.4(7) . . . . ?
C88 C83 C84 C85 0.7(11) . . . . ?
C82 C83 C84 C85 -178.3(7) . . . . ?
C83 C84 C85 C86 0.3(14) . . . . ?
C84 C85 C86 C87 -1.3(14) . . . . ?
C85 C86 C87 C88 1.3(11) . . . . ?
C86 C87 C88 C83 -0.3(9) . . . . ?
C84 C83 C88 C87 -0.7(9) . . . . ?
C82 C83 C88 C87 178.3(5) . . . . ?
